data_1550050
loop_
_publ_author_name
'Randall McClain, K.'
'Gould, Colin A.'
'Chakarawet, Khetpakorn'
'Teat, Simon J.'
'Groshens, Thomas J.'
'Long, Jeffrey R.'
'Harvey, Benjamin G.'

_publ_section_title
;
 High-temperature magnetic blocking and magneto-structural correlations in
 a series of dysprosium(iii) metallocenium single-molecule magnets.
;
_journal_issue 45
_journal_name_full 'Chemical science'
_journal_page_first 8492
_journal_page_last 8503
_journal_paper_doi 10.1039/c8sc03907k
_journal_volume 9
_journal_year 2018
_chemical_formula_moiety '1(C36 H62 Dy), B C24 F20'
_chemical_formula_sum 'C60 H62 B Dy F20'
_chemical_formula_weight 1336.40
_space_group_crystal_system monoclinic
_space_group_IT_number 14
_space_group_name_Hall '-P 2ybc'
_space_group_name_H-M_alt 'P 1 21/c 1'
_symmetry_space_group_name_Hall '-P 2ybc'
_symmetry_space_group_name_H-M 'P 1 21/c 1'
_atom_sites_solution_hydrogens geom
_atom_sites_solution_primary dual
_atom_sites_solution_secondary difmap
_audit_creation_date 2018-04-25
_audit_creation_method
;
Olex2 1.2
(compiled 2017.07.20 svn.r3457 for OlexSys, GUI svn.r5370)
;
_audit_update_record
;
2018-09-03 deposited with the CCDC.
2018-10-18 downloaded from the CCDC.
;
_cell_angle_alpha 90
_cell_angle_beta 90.027(12)
_cell_angle_gamma 90
_cell_formula_units_Z 8
_cell_length_a 14.50(2)
_cell_length_b 16.63(3)
_cell_length_c 46.59(8)
_cell_measurement_reflns_used 675
_cell_measurement_temperature 100(2)
_cell_measurement_theta_max 10.424
_cell_measurement_theta_min 2.511
_cell_volume 11234(3)
_computing_cell_refinement 'SAINT V8.38A (?, 2016)'
_computing_data_collection APEX3
_computing_data_reduction 'SAINT V8.38A (?, 2016)'
_computing_molecular_graphics 'Olex2 (Dolomanov et al., 2009)'
_computing_publication_material 'Olex2 (Dolomanov et al., 2009)'
_computing_structure_refinement 'XL (Sheldrick, 2008)'
_computing_structure_solution 'XT (Sheldrick, 2015)'
_diffrn_ambient_temperature 100.0
_diffrn_detector_area_resol_mean 10.42
_diffrn_measured_fraction_theta_full 1.000
_diffrn_measured_fraction_theta_max 0.999
_diffrn_measurement_device_type 'Bruker D8 with PHOTON 100 detector'
_diffrn_measurement_method '\f and \w shutterless scans'
_diffrn_radiation_monochromator 'silicon 111'
_diffrn_radiation_type synchrotron
_diffrn_radiation_wavelength 0.7288
_diffrn_reflns_av_R_equivalents 0.1408
_diffrn_reflns_av_unetI/netI 0.0734
_diffrn_reflns_Laue_measured_fraction_full 1.000
_diffrn_reflns_Laue_measured_fraction_max 0.999
_diffrn_reflns_limit_h_max 17
_diffrn_reflns_limit_h_min -17
_diffrn_reflns_limit_k_max 20
_diffrn_reflns_limit_k_min -20
_diffrn_reflns_limit_l_max 56
_diffrn_reflns_limit_l_min -56
_diffrn_reflns_number 163480
_diffrn_reflns_point_group_measured_fraction_full 1.000
_diffrn_reflns_point_group_measured_fraction_max 0.999
_diffrn_reflns_theta_full 25.930
_diffrn_reflns_theta_max 26.042
_diffrn_reflns_theta_min 0.896
_diffrn_source 'Advanced Light Source, station 12.2.1'
_diffrn_standards_number 0
_exptl_absorpt_coefficient_mu 1.526
_exptl_absorpt_correction_T_max 0.9420
_exptl_absorpt_correction_T_min 0.8407
_exptl_absorpt_correction_type multi-scan
_exptl_absorpt_process_details
;
SADABS-2016/2 (Bruker,2016/2) was used for absorption correction. 
wR2(int) was 0.1325 before and 0.1020 after correction. 
The Ratio of minimum to maximum transmission is 0.8925. 
The \l/2 correction factor is Not present.
;
_exptl_crystal_colour yellow
_exptl_crystal_density_diffrn 1.580
_exptl_crystal_density_method 'not measured'
_exptl_crystal_description block
_exptl_crystal_F_000 5384
_exptl_crystal_size_max 0.107
_exptl_crystal_size_mid 0.057
_exptl_crystal_size_min 0.05
_refine_diff_density_max 4.562
_refine_diff_density_min -3.785
_refine_diff_density_rms 0.135
_refine_ls_extinction_method none
_refine_ls_goodness_of_fit_ref 1.035
_refine_ls_hydrogen_treatment constr
_refine_ls_matrix_type full
_refine_ls_number_parameters 1414
_refine_ls_number_reflns 20570
_refine_ls_number_restraints 28
_refine_ls_restrained_S_all 1.040
_refine_ls_R_factor_all 0.0761
_refine_ls_R_factor_gt 0.0570
_refine_ls_shift/su_max 0.003
_refine_ls_shift/su_mean 0.000
_refine_ls_structure_factor_coef Fsqd
_refine_ls_weighting_details 'w=1/[\s^2^(Fo^2^)+(0.0605P)^2^+47.0657P] where P=(Fo^2^+2Fc^2^)/3'
_refine_ls_weighting_scheme calc
_refine_ls_wR_factor_gt 0.1354
_refine_ls_wR_factor_ref 0.1497
_reflns_Friedel_coverage 0.000
_reflns_number_gt 16474
_reflns_number_total 20570
_reflns_threshold_expression 'I > 2\s(I)'
_cod_data_source_file c8sc03907k2.cif
_cod_data_source_block cg042sa
_cod_depositor_comments
;
The following automatic conversions were performed:

'_atom_sites_solution_secondary' value 'diffmap' was changed to
'difmap'.

Automatic conversion script
Id: cif_fix_values 4973 2017-02-22 13:04:09Z antanas 

 Adding full bibliography for 1550047--1550050.cif.
;
_cod_original_cell_volume 11236(33)
_cod_database_code 1550050
_shelx_shelxl_version_number 2014/7
_shelx_space_group_comment
;
The symmetry employed for this shelxl refinement is uniquely defined
by the following loop, which should always be used as a source of
symmetry information in preference to the above space-group names.
They are only intended as comments.
;
_shelx_estimated_absorpt_t_max 0.928
_shelx_estimated_absorpt_t_min 0.854
_olex2_refinement_description
;
1. Twinned data refinement
 Scales: 0.8197(7)
 0.1803(7)
2. Fixed Uiso
 At 1.2 times of:
  All C(H) groups
 At 1.5 times of:
  All C(H,H,H) groups
3. Restrained distances
 C65A-C66A
 2.54 with sigma of 0.04
4. Uiso/Uaniso restraints and constraints
Uanis(C65) = Uanis(C59) = Uanis(C55) = Uanis(C57) = Uanis(C69) = Uanis(C58) =
Uanis(C63) = Uanis(C70) = Uanis(C66) = Uanis(C56) = Uanis(C60) = Uanis(C68) =
Uanis(C67) = Uanis(C64) = Uanis(C72) = Uanis(C61) = Uanis(C71) = Uanis(C62)
Uanis(C65A) = Uanis(C70A) = Uanis(C61A) = Uanis(C67A) = Uanis(C60A) =
Uanis(C64A) = Uanis(C56A) = Uanis(C59A) = Uanis(C58A) = Uanis(C55A) =
Uanis(C57A) = Uanis(C68A) = Uanis(C71A) = Uanis(C66A) = Uanis(C72A) =
Uanis(C69A) = Uanis(C62A) = Uanis(C63A)
Uanis(C19A) = Uanis(C28A) = Uanis(C25A) = Uanis(C31A) = Uanis(C24A) =
Uanis(C34A) = Uanis(C21A) = Uanis(C22A) = Uanis(C23A) = Uanis(C20A) =
Uanis(C35A) = Uanis(C36A) = Uanis(C29A) = Uanis(C32A) = Uanis(C26A) =
Uanis(C33A) = Uanis(C30A) = Uanis(C27A)
Uanis(C19) = Uanis(C32) = Uanis(C22) = Uanis(C35) = Uanis(C29) = Uanis(C23) =
Uanis(C21) = Uanis(C36) = Uanis(C24) = Uanis(C33) = Uanis(C30) = Uanis(C26) =
Uanis(C25) = Uanis(C28) = Uanis(C31) = Uanis(C34) = Uanis(C20) = Uanis(C27)
5. Others
 Sof(C19A)=Sof(C20A)=Sof(C21A)=Sof(C22A)=Sof(C23A)=Sof(C24A)=Sof(H24D)=
 Sof(H24E)=Sof(H24F)=Sof(C25A)=Sof(H25A)=Sof(C26A)=Sof(H26D)=Sof(H26E)=
 Sof(H26F)=Sof(C27A)=Sof(H27D)=Sof(H27E)=Sof(H27F)=Sof(C28A)=Sof(H28A)=
 Sof(C29A)=Sof(H29D)=Sof(H29E)=Sof(H29F)=Sof(C30A)=Sof(H30D)=Sof(H30E)=
 Sof(H30F)=Sof(C31A)=Sof(H31A)=Sof(C32A)=Sof(H32D)=Sof(H32E)=Sof(H32F)=
 Sof(C33A)=Sof(H33D)=Sof(H33E)=Sof(H33F)=Sof(C34A)=Sof(H34A)=Sof(C35A)=
 Sof(H35D)=Sof(H35E)=Sof(H35F)=Sof(C36A)=Sof(H36D)=Sof(H36E)=Sof(H36F)=1-FVAR(1)
 Sof(C19)=Sof(C20)=Sof(C21)=Sof(C22)=Sof(C23)=Sof(C24)=Sof(H24A)=Sof(H24B)=
 Sof(H24C)=Sof(C25)=Sof(H25)=Sof(C26)=Sof(H26A)=Sof(H26B)=Sof(H26C)=Sof(C27)=
 Sof(H27A)=Sof(H27B)=Sof(H27C)=Sof(C28)=Sof(H28)=Sof(C29)=Sof(H29A)=Sof(H29B)=
 Sof(H29C)=Sof(C30)=Sof(H30A)=Sof(H30B)=Sof(H30C)=Sof(C31)=Sof(H31)=Sof(C32)=
 Sof(H32A)=Sof(H32B)=Sof(H32C)=Sof(C33)=Sof(H33A)=Sof(H33B)=Sof(H33C)=Sof(C34)=
 Sof(H34)=Sof(C35)=Sof(H35A)=Sof(H35B)=Sof(H35C)=Sof(C36)=Sof(H36A)=Sof(H36B)=
 Sof(H36C)=FVAR(1)
 Sof(C55A)=Sof(C56A)=Sof(C57A)=Sof(C58A)=Sof(C59A)=Sof(C60A)=Sof(H60D)=
 Sof(H60E)=Sof(H60F)=Sof(C61A)=Sof(H61A)=Sof(C62A)=Sof(H62D)=Sof(H62E)=
 Sof(H62F)=Sof(C63A)=Sof(H63D)=Sof(H63E)=Sof(H63F)=Sof(C64A)=Sof(H64A)=
 Sof(C65A)=Sof(H65D)=Sof(H65E)=Sof(H65F)=Sof(C66A)=Sof(H66D)=Sof(H66E)=
 Sof(H66F)=Sof(C67A)=Sof(H67A)=Sof(C68A)=Sof(H68D)=Sof(H68E)=Sof(H68F)=
 Sof(C69A)=Sof(H69D)=Sof(H69E)=Sof(H69F)=Sof(C70A)=Sof(H70A)=Sof(C71A)=
 Sof(H71D)=Sof(H71E)=Sof(H71F)=Sof(C72A)=Sof(H72D)=Sof(H72E)=Sof(H72F)=1-FVAR(2)
 Sof(C55)=Sof(C56)=Sof(C57)=Sof(C58)=Sof(C59)=Sof(C60)=Sof(H60A)=Sof(H60B)=
 Sof(H60C)=Sof(C61)=Sof(H61)=Sof(C62)=Sof(H62A)=Sof(H62B)=Sof(H62C)=Sof(C63)=
 Sof(H63A)=Sof(H63B)=Sof(H63C)=Sof(C64)=Sof(H64)=Sof(C65)=Sof(H65A)=Sof(H65B)=
 Sof(H65C)=Sof(C66)=Sof(H66A)=Sof(H66B)=Sof(H66C)=Sof(C67)=Sof(H67)=Sof(C68)=
 Sof(H68A)=Sof(H68B)=Sof(H68C)=Sof(C69)=Sof(H69A)=Sof(H69B)=Sof(H69C)=Sof(C70)=
 Sof(H70)=Sof(C71)=Sof(H71A)=Sof(H71B)=Sof(H71C)=Sof(C72)=Sof(H72A)=Sof(H72B)=
 Sof(H72C)=FVAR(2)
6.a Ternary CH refined with riding coordinates:
 C7(H7), C10(H10), C13(H13), C16(H16), C25(H25), C28(H28), C31(H31), C34(H34),
 C25A(H25A), C28A(H28A), C31A(H31A), C34A(H34A), C43(H43), C46(H46), C49(H49),
 C52(H52), C61(H61), C64(H64), C67(H67), C70(H70), C61A(H61A), C64A(H64A),
 C67A(H67A), C70A(H70A)
6.b Me refined with riding coordinates:
 C24(H24A,H24B,H24C), C26(H26A,H26B,H26C), C27(H27A,H27B,H27C), C29(H29A,H29B,
 H29C), C30(H30A,H30B,H30C), C32(H32A,H32B,H32C), C33(H33A,H33B,H33C), C35(H35A,
 H35B,H35C), C36(H36A,H36B,H36C), C24A(H24D,H24E,H24F), C26A(H26D,H26E,H26F),
 C27A(H27D,H27E,H27F), C29A(H29D,H29E,H29F), C30A(H30D,H30E,H30F), C32A(H32D,
 H32E,H32F), C33A(H33D,H33E,H33F), C35A(H35D,H35E,H35F), C36A(H36D,H36E,H36F),
 C60(H60A,H60B,H60C), C62(H62A,H62B,H62C), C63(H63A,H63B,H63C), C65(H65A,H65B,
 H65C), C66(H66A,H66B,H66C), C68(H68A,H68B,H68C), C69(H69A,H69B,H69C), C71(H71A,
 H71B,H71C), C72(H72A,H72B,H72C), C60A(H60D,H60E,H60F), C62A(H62D,H62E,H62F),
 C63A(H63D,H63E,H63F), C65A(H65D,H65E,H65F), C66A(H66D,H66E,H66F), C68A(H68D,
 H68E,H68F), C69A(H69D,H69E,H69F), C71A(H71D,H71E,H71F), C72A(H72D,H72E,H72F)
6.c Idealised Me refined as rotating group:
 C6(H6A,H6B,H6C), C8(H8A,H8B,H8C), C9(H9A,H9B,H9C), C11(H11A,H11B,H11C),
 C12(H12A,H12B,H12C), C14(H14A,H14B,H14C), C15(H15A,H15B,H15C), C17(H17A,H17B,
 H17C), C18(H18A,H18B,H18C), C42(H42A,H42B,H42C), C44(H44A,H44B,H44C), C45(H45A,
 H45B,H45C), C47(H47A,H47B,H47C), C48(H48A,H48B,H48C), C50(H50A,H50B,H50C),
 C51(H51A,H51B,H51C), C53(H53A,H53B,H53C), C54(H54A,H54B,H54C)
;
_olex2_submission_special_instructions 'No special instructions were received'

loop_
_space_group_symop_operation_xyz
'x, y, z'
'-x, y+1/2, -z+1/2'
'-x, -y, -z'
'x, -y-1/2, z-1/2'

loop_
_atom_site_label
_atom_site_type_symbol
_atom_site_fract_x
_atom_site_fract_y
_atom_site_fract_z
_atom_site_U_iso_or_equiv
_atom_site_adp_type
_atom_site_occupancy
_atom_site_site_symmetry_order
_atom_site_calc_flag
_atom_site_refinement_flags_posn
_atom_site_refinement_flags_occupancy
_atom_site_disorder_assembly
_atom_site_disorder_group
Dy1 Dy 0.79928(2) 0.72177(2) 0.57812(2) 0.02699(10) Uani 1 1 d . . . .
C1 C 0.7717(4) 0.7545(4) 0.52371(14) 0.0186(14) Uani 1 1 d . . . .
C2 C 0.8229(4) 0.8219(4) 0.53388(14) 0.0180(14) Uani 1 1 d . . . .
C3 C 0.9130(5) 0.7954(4) 0.54227(14) 0.0217(15) Uani 1 1 d . . . .
C4 C 0.9168(5) 0.7106(4) 0.53713(15) 0.0219(15) Uani 1 1 d . . . .
C5 C 0.8293(5) 0.6855(4) 0.52591(16) 0.0277(17) Uani 1 1 d . . . .
C6 C 0.6800(5) 0.7588(4) 0.50877(16) 0.0252(16) Uani 1 1 d . . . .
H6A H 0.6482 0.7070 0.5106 0.038 Uiso 1 1 calc GR . . .
H6B H 0.6895 0.7709 0.4884 0.038 Uiso 1 1 calc GR . . .
H6C H 0.6424 0.8012 0.5175 0.038 Uiso 1 1 calc GR . . .
C7 C 0.7963(5) 0.9113(4) 0.52961(15) 0.0243(15) Uani 1 1 d . . . .
H7 H 0.8397 0.9433 0.5418 0.029 Uiso 1 1 calc R . . .
C8 C 0.8162(5) 0.9352(4) 0.49842(15) 0.0268(16) Uani 1 1 d . . . .
H8A H 0.8812 0.9248 0.4940 0.040 Uiso 1 1 calc GR . . .
H8B H 0.8031 0.9926 0.4958 0.040 Uiso 1 1 calc GR . . .
H8C H 0.7771 0.9036 0.4855 0.040 Uiso 1 1 calc GR . . .
C9 C 0.6991(6) 0.9362(4) 0.53865(17) 0.0339(18) Uani 1 1 d . . . .
H9A H 0.6555 0.9236 0.5232 0.051 Uiso 1 1 calc GR . . .
H9B H 0.6978 0.9942 0.5425 0.051 Uiso 1 1 calc GR . . .
H9C H 0.6815 0.9070 0.5561 0.051 Uiso 1 1 calc GR . . .
C10 C 0.9934(5) 0.8509(5) 0.54944(16) 0.0336(18) Uani 1 1 d . . . .
H10 H 0.9641 0.9053 0.5503 0.040 Uiso 1 1 calc R . . .
C11 C 1.0591(5) 0.8577(5) 0.52432(16) 0.0300(17) Uani 1 1 d . . . .
H11A H 1.0920 0.8067 0.5218 0.045 Uiso 1 1 calc GR . . .
H11B H 1.1037 0.9008 0.5280 0.045 Uiso 1 1 calc GR . . .
H11C H 1.0243 0.8699 0.5068 0.045 Uiso 1 1 calc GR . . .
C12 C 1.0366(6) 0.8423(6) 0.57812(17) 0.042(2) Uani 1 1 d . . . .
H12A H 0.9889 0.8448 0.5930 0.063 Uiso 1 1 calc GR . . .
H12B H 1.0811 0.8859 0.5811 0.063 Uiso 1 1 calc GR . . .
H12C H 1.0685 0.7904 0.5793 0.063 Uiso 1 1 calc GR . . .
C13 C 1.0003(5) 0.6566(5) 0.54193(15) 0.0297(17) Uani 1 1 d . . . .
H13 H 1.0499 0.6938 0.5487 0.036 Uiso 1 1 calc R . . .
C14 C 1.0383(5) 0.6200(5) 0.51457(17) 0.0322(18) Uani 1 1 d . . . .
H14A H 0.9918 0.5846 0.5060 0.048 Uiso 1 1 calc GR . . .
H14B H 1.0938 0.5887 0.5190 0.048 Uiso 1 1 calc GR . . .
H14C H 1.0539 0.6629 0.5010 0.048 Uiso 1 1 calc GR . . .
C15 C 0.9888(7) 0.5978(5) 0.56564(19) 0.046(2) Uani 1 1 d . . . .
H15A H 0.9432 0.6181 0.5794 0.069 Uiso 1 1 calc GR . . .
H15B H 1.0480 0.5900 0.5754 0.069 Uiso 1 1 calc GR . . .
H15C H 0.9675 0.5463 0.5578 0.069 Uiso 1 1 calc GR . . .
C16 C 0.8017(5) 0.5999(4) 0.51809(16) 0.0282(16) Uani 1 1 d . . . .
H16 H 0.8545 0.5645 0.5236 0.034 Uiso 1 1 calc R . . .
C17 C 0.7877(5) 0.5898(4) 0.48581(13) 0.0233(15) Uani 1 1 d . . . .
H17A H 0.7348 0.6221 0.4796 0.035 Uiso 1 1 calc GR . . .
H17B H 0.7760 0.5330 0.4815 0.035 Uiso 1 1 calc GR . . .
H17C H 0.8432 0.6077 0.4757 0.035 Uiso 1 1 calc GR . . .
C18 C 0.7184(6) 0.5718(4) 0.53558(16) 0.037(2) Uani 1 1 d . . . .
H18A H 0.7257 0.5889 0.5556 0.055 Uiso 1 1 calc GR . . .
H18B H 0.7141 0.5131 0.5347 0.055 Uiso 1 1 calc GR . . .
H18C H 0.6621 0.5956 0.5276 0.055 Uiso 1 1 calc GR . . .
C19 C 0.6556(11) 0.6739(9) 0.6076(3) 0.0251(10) Uani 0.589(7) 1 d . P A 1
C20 C 0.6446(13) 0.7584(10) 0.6039(4) 0.0251(10) Uani 0.589(7) 1 d . P A 1
C21 C 0.7189(11) 0.7974(9) 0.6184(3) 0.0251(10) Uani 0.589(7) 1 d . P A 1
C22 C 0.7749(10) 0.7376(8) 0.6314(3) 0.0251(10) Uani 0.589(7) 1 d . P A 1
C23 C 0.7353(9) 0.6609(9) 0.6250(3) 0.0251(10) Uani 0.589(7) 1 d . P A 1
C24 C 0.5862(8) 0.6098(7) 0.5995(2) 0.0251(10) Uani 0.589(7) 1 d . P A 1
H24A H 0.6112 0.5567 0.6043 0.038 Uiso 0.589(7) 1 calc R P A 1
H24B H 0.5288 0.6186 0.6101 0.038 Uiso 0.589(7) 1 calc R P A 1
H24C H 0.5738 0.6125 0.5788 0.038 Uiso 0.589(7) 1 calc R P A 1
C25 C 0.5591(8) 0.8005(8) 0.5910(2) 0.0251(10) Uani 0.589(7) 1 d . P A 1
H25 H 0.5800 0.8553 0.5851 0.030 Uiso 0.589(7) 1 calc R P A 1
C26 C 0.4882(9) 0.8133(7) 0.6153(3) 0.0251(10) Uani 0.589(7) 1 d . P A 1
H26A H 0.5191 0.8371 0.6319 0.038 Uiso 0.589(7) 1 calc R P A 1
H26B H 0.4394 0.8495 0.6086 0.038 Uiso 0.589(7) 1 calc R P A 1
H26C H 0.4613 0.7615 0.6207 0.038 Uiso 0.589(7) 1 calc R P A 1
C27 C 0.5146(9) 0.7638(7) 0.5648(2) 0.0251(10) Uani 0.589(7) 1 d . P A 1
H27A H 0.5612 0.7564 0.5498 0.038 Uiso 0.589(7) 1 calc R P A 1
H27B H 0.4879 0.7116 0.5698 0.038 Uiso 0.589(7) 1 calc R P A 1
H27C H 0.4660 0.7996 0.5577 0.038 Uiso 0.589(7) 1 calc R P A 1
C28 C 0.7254(8) 0.8888(7) 0.6228(2) 0.0251(10) Uani 0.589(7) 1 d . P A 1
H28 H 0.6729 0.9123 0.6117 0.030 Uiso 0.589(7) 1 calc R P A 1
C29 C 0.7093(11) 0.9133(9) 0.6538(3) 0.0251(10) Uani 0.589(7) 1 d . P A 1
H29A H 0.7141 0.9719 0.6555 0.038 Uiso 0.589(7) 1 calc R P A 1
H29B H 0.6477 0.8960 0.6598 0.038 Uiso 0.589(7) 1 calc R P A 1
H29C H 0.7558 0.8878 0.6661 0.038 Uiso 0.589(7) 1 calc R P A 1
C30 C 0.8141(10) 0.9293(9) 0.6107(3) 0.0251(10) Uani 0.589(7) 1 d . P A 1
H30A H 0.8232 0.9127 0.5907 0.038 Uiso 0.589(7) 1 calc R P A 1
H30B H 0.8074 0.9879 0.6116 0.038 Uiso 0.589(7) 1 calc R P A 1
H30C H 0.8674 0.9127 0.6222 0.038 Uiso 0.589(7) 1 calc R P A 1
C31 C 0.8609(9) 0.7542(7) 0.6495(2) 0.0251(10) Uani 0.589(7) 1 d . P A 1
H31 H 0.8685 0.8139 0.6497 0.030 Uiso 0.589(7) 1 calc R P A 1
C32 C 0.8508(11) 0.7291(8) 0.6807(3) 0.0251(10) Uani 0.589(7) 1 d . P A 1
H32A H 0.7931 0.7509 0.6885 0.038 Uiso 0.589(7) 1 calc R P A 1
H32B H 0.8498 0.6703 0.6820 0.038 Uiso 0.589(7) 1 calc R P A 1
H32C H 0.9030 0.7500 0.6919 0.038 Uiso 0.589(7) 1 calc R P A 1
C33 C 0.9383(11) 0.7251(10) 0.6389(3) 0.0251(10) Uani 0.589(7) 1 d . P A 1
H33A H 0.9444 0.7414 0.6188 0.038 Uiso 0.589(7) 1 calc R P A 1
H33B H 0.9907 0.7460 0.6500 0.038 Uiso 0.589(7) 1 calc R P A 1
H33C H 0.9375 0.6663 0.6402 0.038 Uiso 0.589(7) 1 calc R P A 1
C34 C 0.7660(8) 0.5797(7) 0.6374(2) 0.0251(10) Uani 0.589(7) 1 d . P A 1
H34 H 0.8250 0.5919 0.6476 0.030 Uiso 0.589(7) 1 calc R P A 1
C35 C 0.7003(9) 0.5508(8) 0.6611(3) 0.0251(10) Uani 0.589(7) 1 d . P A 1
H35A H 0.6860 0.5957 0.6740 0.038 Uiso 0.589(7) 1 calc R P A 1
H35B H 0.6433 0.5306 0.6525 0.038 Uiso 0.589(7) 1 calc R P A 1
H35C H 0.7299 0.5076 0.6721 0.038 Uiso 0.589(7) 1 calc R P A 1
C36 C 0.7907(9) 0.5117(8) 0.6167(3) 0.0251(10) Uani 0.589(7) 1 d . P A 1
H36A H 0.8088 0.4640 0.6276 0.038 Uiso 0.589(7) 1 calc R P A 1
H36B H 0.7370 0.4989 0.6047 0.038 Uiso 0.589(7) 1 calc R P A 1
H36C H 0.8420 0.5287 0.6044 0.038 Uiso 0.589(7) 1 calc R P A 1
C19A C 0.6483(19) 0.7733(13) 0.6079(5) 0.0232(14) Uani 0.411(7) 1 d . P A 2
C20A C 0.7270(16) 0.7889(13) 0.6257(4) 0.0232(14) Uani 0.411(7) 1 d . P A 2
C21A C 0.7647(14) 0.7118(11) 0.6336(4) 0.0232(14) Uani 0.411(7) 1 d . P A 2
C22A C 0.7113(14) 0.6514(12) 0.6197(4) 0.0232(14) Uani 0.411(7) 1 d . P A 2
C23A C 0.6394(15) 0.6894(13) 0.6048(5) 0.0232(14) Uani 0.411(7) 1 d . P A 2
C24A C 0.5787(12) 0.8384(11) 0.5997(4) 0.0232(14) Uani 0.411(7) 1 d . P A 2
H24D H 0.6041 0.8914 0.6043 0.035 Uiso 0.411(7) 1 calc R P A 2
H24E H 0.5659 0.8354 0.5790 0.035 Uiso 0.411(7) 1 calc R P A 2
H24F H 0.5213 0.8301 0.6104 0.035 Uiso 0.411(7) 1 calc R P A 2
C25A C 0.7609(12) 0.8670(10) 0.6386(4) 0.0232(14) Uani 0.411(7) 1 d . P A 2
H25A H 0.8170 0.8528 0.6500 0.028 Uiso 0.411(7) 1 calc R P A 2
C26A C 0.6943(14) 0.9043(13) 0.6598(4) 0.0232(14) Uani 0.411(7) 1 d . P A 2
H26D H 0.6768 0.8642 0.6742 0.035 Uiso 0.411(7) 1 calc R P A 2
H26E H 0.7238 0.9502 0.6693 0.035 Uiso 0.411(7) 1 calc R P A 2
H26F H 0.6391 0.9227 0.6496 0.035 Uiso 0.411(7) 1 calc R P A 2
C27A C 0.7941(14) 0.9222(13) 0.6150(4) 0.0232(14) Uani 0.411(7) 1 d . P A 2
H27D H 0.8159 0.9728 0.6234 0.035 Uiso 0.411(7) 1 calc R P A 2
H27E H 0.8446 0.8963 0.6045 0.035 Uiso 0.411(7) 1 calc R P A 2
H27F H 0.7431 0.9333 0.6017 0.035 Uiso 0.411(7) 1 calc R P A 2
C28A C 0.8534(12) 0.6916(11) 0.6514(4) 0.0232(14) Uani 0.411(7) 1 d . P A 2
H28A H 0.8554 0.6315 0.6518 0.028 Uiso 0.411(7) 1 calc R P A 2
C29A C 0.8342(15) 0.7164(12) 0.6833(5) 0.0232(14) Uani 0.411(7) 1 d . P A 2
H29D H 0.8886 0.7045 0.6951 0.035 Uiso 0.411(7) 1 calc R P A 2
H29E H 0.8208 0.7741 0.6842 0.035 Uiso 0.411(7) 1 calc R P A 2
H29F H 0.7812 0.6861 0.6906 0.035 Uiso 0.411(7) 1 calc R P A 2
C30A C 0.9490(16) 0.7180(13) 0.6338(4) 0.0232(14) Uani 0.411(7) 1 d . P A 2
H30D H 1.0031 0.7046 0.6455 0.035 Uiso 0.411(7) 1 calc R P A 2
H30E H 0.9520 0.6889 0.6156 0.035 Uiso 0.411(7) 1 calc R P A 2
H30F H 0.9479 0.7760 0.6301 0.035 Uiso 0.411(7) 1 calc R P A 2
C31A C 0.7204(12) 0.5593(10) 0.6219(4) 0.0232(14) Uani 0.411(7) 1 d . P A 2
H31A H 0.6696 0.5373 0.6096 0.028 Uiso 0.411(7) 1 calc R P A 2
C32A C 0.6990(13) 0.5297(11) 0.6524(4) 0.0232(14) Uani 0.411(7) 1 d . P A 2
H32D H 0.6416 0.5545 0.6591 0.035 Uiso 0.411(7) 1 calc R P A 2
H32E H 0.6922 0.4711 0.6523 0.035 Uiso 0.411(7) 1 calc R P A 2
H32F H 0.7496 0.5448 0.6653 0.035 Uiso 0.411(7) 1 calc R P A 2
C33A C 0.8076(13) 0.5244(11) 0.6097(4) 0.0232(14) Uani 0.411(7) 1 d . P A 2
H33D H 0.8174 0.5454 0.5903 0.035 Uiso 0.411(7) 1 calc R P A 2
H33E H 0.8599 0.5393 0.6219 0.035 Uiso 0.411(7) 1 calc R P A 2
H33F H 0.8024 0.4656 0.6090 0.035 Uiso 0.411(7) 1 calc R P A 2
C34A C 0.5542(12) 0.6467(11) 0.5924(4) 0.0232(14) Uani 0.411(7) 1 d . P A 2
H34A H 0.5735 0.5917 0.5862 0.028 Uiso 0.411(7) 1 calc R P A 2
C35A C 0.4820(12) 0.6370(10) 0.6177(4) 0.0232(14) Uani 0.411(7) 1 d . P A 2
H35D H 0.5120 0.6113 0.6341 0.035 Uiso 0.411(7) 1 calc R P A 2
H35E H 0.4590 0.6901 0.6233 0.035 Uiso 0.411(7) 1 calc R P A 2
H35F H 0.4304 0.6036 0.6111 0.035 Uiso 0.411(7) 1 calc R P A 2
C36A C 0.5049(12) 0.6871(10) 0.5671(4) 0.0232(14) Uani 0.411(7) 1 d . P A 2
H36D H 0.4522 0.6541 0.5612 0.035 Uiso 0.411(7) 1 calc R P A 2
H36E H 0.4831 0.7404 0.5729 0.035 Uiso 0.411(7) 1 calc R P A 2
H36F H 0.5478 0.6925 0.5509 0.035 Uiso 0.411(7) 1 calc R P A 2
Dy2 Dy 0.70791(2) 0.71748(2) 0.83058(2) 0.02558(10) Uani 1 1 d . . . .
C37 C 0.7336(5) 0.7262(4) 0.77485(14) 0.0212(15) Uani 1 1 d . . . .
C38 C 0.6842(5) 0.7974(4) 0.78190(14) 0.0213(15) Uani 1 1 d . . . .
C39 C 0.5938(5) 0.7757(4) 0.79141(14) 0.0200(14) Uani 1 1 d . . . .
C40 C 0.5878(5) 0.6889(4) 0.79043(14) 0.0198(14) Uani 1 1 d . . . .
C41 C 0.6752(5) 0.6590(4) 0.78041(15) 0.0228(15) Uani 1 1 d . . . .
C42 C 0.8261(6) 0.7207(5) 0.75977(18) 0.0357(19) Uani 1 1 d . . . .
H42A H 0.8575 0.7728 0.7609 0.054 Uiso 1 1 calc GR . . .
H42B H 0.8165 0.7063 0.7396 0.054 Uiso 1 1 calc GR . . .
H42C H 0.8641 0.6796 0.7691 0.054 Uiso 1 1 calc GR . . .
C43 C 0.7132(5) 0.8834(4) 0.77328(15) 0.0234(15) Uani 1 1 d . . . .
H43 H 0.6683 0.9207 0.7826 0.028 Uiso 1 1 calc R . . .
C44 C 0.7001(6) 0.8932(4) 0.74072(16) 0.0335(18) Uani 1 1 d . . . .
H44A H 0.7432 0.8579 0.7306 0.050 Uiso 1 1 calc GR . . .
H44B H 0.7119 0.9492 0.7353 0.050 Uiso 1 1 calc GR . . .
H44C H 0.6367 0.8788 0.7355 0.050 Uiso 1 1 calc GR . . .
C45 C 0.8079(5) 0.9105(4) 0.78256(15) 0.0298(17) Uani 1 1 d . . . .
H45A H 0.8240 0.8846 0.8008 0.045 Uiso 1 1 calc GR . . .
H45B H 0.8081 0.9690 0.7851 0.045 Uiso 1 1 calc GR . . .
H45C H 0.8531 0.8955 0.7679 0.045 Uiso 1 1 calc GR . . .
C46 C 0.5144(5) 0.8350(5) 0.79651(16) 0.0322(18) Uani 1 1 d . . . .
H46 H 0.5448 0.8889 0.7957 0.039 Uiso 1 1 calc R . . .
C47 C 0.4501(5) 0.8352(5) 0.77070(17) 0.0323(18) Uani 1 1 d . . . .
H47A H 0.4864 0.8408 0.7531 0.048 Uiso 1 1 calc GR . . .
H47B H 0.4070 0.8805 0.7723 0.048 Uiso 1 1 calc GR . . .
H47C H 0.4154 0.7847 0.7701 0.048 Uiso 1 1 calc GR . . .
C48 C 0.4680(6) 0.8342(5) 0.82499(18) 0.041(2) Uani 1 1 d . . . .
H48A H 0.4391 0.7816 0.8281 0.061 Uiso 1 1 calc GR . . .
H48B H 0.4207 0.8762 0.8255 0.061 Uiso 1 1 calc GR . . .
H48C H 0.5136 0.8442 0.8401 0.061 Uiso 1 1 calc GR . . .
C49 C 0.5024(5) 0.6396(5) 0.79628(15) 0.0269(16) Uani 1 1 d . . . .
H49 H 0.4538 0.6793 0.8018 0.032 Uiso 1 1 calc R . . .
C50 C 0.4667(6) 0.5995(5) 0.76878(17) 0.0350(19) Uani 1 1 d . . . .
H50A H 0.4595 0.6402 0.7537 0.053 Uiso 1 1 calc GR . . .
H50B H 0.4069 0.5742 0.7726 0.053 Uiso 1 1 calc GR . . .
H50C H 0.5107 0.5585 0.7624 0.053 Uiso 1 1 calc GR . . .
C51 C 0.5088(6) 0.5814(5) 0.82134(16) 0.041(2) Uani 1 1 d . . . .
H51A H 0.5581 0.5424 0.8177 0.062 Uiso 1 1 calc GR . . .
H51B H 0.4500 0.5529 0.8235 0.062 Uiso 1 1 calc GR . . .
H51C H 0.5223 0.6113 0.8390 0.062 Uiso 1 1 calc GR . . .
C52 C 0.6981(6) 0.5716(4) 0.77450(14) 0.0278(16) Uani 1 1 d . . . .
H52 H 0.6445 0.5394 0.7816 0.033 Uiso 1 1 calc R . . .
C53 C 0.7056(6) 0.5547(5) 0.74232(15) 0.0344(18) Uani 1 1 d . . . .
H53A H 0.6488 0.5721 0.7327 0.052 Uiso 1 1 calc GR . . .
H53B H 0.7145 0.4970 0.7392 0.052 Uiso 1 1 calc GR . . .
H53C H 0.7581 0.5843 0.7344 0.052 Uiso 1 1 calc GR . . .
C54 C 0.7829(6) 0.5412(4) 0.79083(17) 0.0359(19) Uani 1 1 d . . . .
H54A H 0.8388 0.5630 0.7820 0.054 Uiso 1 1 calc GR . . .
H54B H 0.7846 0.4823 0.7901 0.054 Uiso 1 1 calc GR . . .
H54C H 0.7794 0.5588 0.8109 0.054 Uiso 1 1 calc GR . . .
C55 C 0.8573(12) 0.6869(9) 0.8606(4) 0.0242(10) Uani 0.636(8) 1 d . P B 1
C56 C 0.7774(9) 0.6770(9) 0.8793(3) 0.0242(10) Uani 0.636(8) 1 d . P B 1
C57 C 0.7377(12) 0.7549(8) 0.8823(4) 0.0242(10) Uani 0.636(8) 1 d . P B 1
C58 C 0.7890(11) 0.8127(9) 0.8666(3) 0.0242(10) Uani 0.636(8) 1 d . P B 1
C59 C 0.8649(12) 0.7704(9) 0.8533(3) 0.0242(10) Uani 0.636(8) 1 d . P B 1
C60 C 0.9250(7) 0.6202(6) 0.8539(2) 0.0242(10) Uani 0.636(8) 1 d . P B 1
H60A H 0.9014 0.5693 0.8616 0.036 Uiso 0.636(8) 1 calc R P B 1
H60B H 0.9327 0.6156 0.8331 0.036 Uiso 0.636(8) 1 calc R P B 1
H60C H 0.9846 0.6324 0.8628 0.036 Uiso 0.636(8) 1 calc R P B 1
C61 C 0.7459(8) 0.5993(7) 0.8934(2) 0.0242(10) Uani 0.636(8) 1 d . P B 1
H61 H 0.6875 0.6136 0.9036 0.029 Uiso 0.636(8) 1 calc R P B 1
C62 C 0.8076(9) 0.5672(9) 0.9160(3) 0.0242(10) Uani 0.636(8) 1 d . P B 1
H62A H 0.7815 0.5174 0.9237 0.036 Uiso 0.636(8) 1 calc R P B 1
H62B H 0.8685 0.5562 0.9078 0.036 Uiso 0.636(8) 1 calc R P B 1
H62C H 0.8136 0.6069 0.9314 0.036 Uiso 0.636(8) 1 calc R P B 1
C63 C 0.7162(9) 0.5394(8) 0.8692(2) 0.0242(10) Uani 0.636(8) 1 d . P B 1
H63A H 0.6758 0.5670 0.8556 0.036 Uiso 0.636(8) 1 calc R P B 1
H63B H 0.7711 0.5196 0.8592 0.036 Uiso 0.636(8) 1 calc R P B 1
H63C H 0.6832 0.4939 0.8778 0.036 Uiso 0.636(8) 1 calc R P B 1
C64 C 0.6489(8) 0.7725(7) 0.8989(2) 0.0242(10) Uani 0.636(8) 1 d . P B 1
H64 H 0.6376 0.8315 0.8966 0.029 Uiso 0.636(8) 1 calc R P B 1
C65 C 0.6546(10) 0.7577(10) 0.9310(4) 0.0242(10) Uani 0.636(8) 1 d . P B 1
H65A H 0.5951 0.7705 0.9399 0.036 Uiso 0.636(8) 1 calc R P B 1
H65B H 0.6697 0.7012 0.9345 0.036 Uiso 0.636(8) 1 calc R P B 1
H65C H 0.7027 0.7920 0.9393 0.036 Uiso 0.636(8) 1 calc R P B 1
C66 C 0.5668(11) 0.7301(10) 0.8839(3) 0.0242(10) Uani 0.636(8) 1 d . P B 1
H66A H 0.5678 0.7425 0.8633 0.036 Uiso 0.636(8) 1 calc R P B 1
H66B H 0.5719 0.6719 0.8866 0.036 Uiso 0.636(8) 1 calc R P B 1
H66C H 0.5088 0.7492 0.8922 0.036 Uiso 0.636(8) 1 calc R P B 1
C67 C 0.7779(7) 0.9038(6) 0.8675(2) 0.0242(10) Uani 0.636(8) 1 d . P B 1
H67 H 0.8295 0.9242 0.8553 0.029 Uiso 0.636(8) 1 calc R P B 1
C68 C 0.7980(11) 0.9388(9) 0.8971(2) 0.0242(10) Uani 0.636(8) 1 d . P B 1
H68A H 0.8532 0.9133 0.9051 0.036 Uiso 0.636(8) 1 calc R P B 1
H68B H 0.8083 0.9969 0.8954 0.036 Uiso 0.636(8) 1 calc R P B 1
H68C H 0.7454 0.9289 0.9098 0.036 Uiso 0.636(8) 1 calc R P B 1
C69 C 0.7022(8) 0.9383(8) 0.8562(3) 0.0242(10) Uani 0.636(8) 1 d . P B 1
H69A H 0.6901 0.9152 0.8372 0.036 Uiso 0.636(8) 1 calc R P B 1
H69B H 0.6492 0.9283 0.8687 0.036 Uiso 0.636(8) 1 calc R P B 1
H69C H 0.7122 0.9963 0.8543 0.036 Uiso 0.636(8) 1 calc R P B 1
C70 C 0.9458(7) 0.8097(7) 0.8389(2) 0.0242(10) Uani 0.636(8) 1 d . P B 1
H70 H 0.9259 0.8639 0.8319 0.029 Uiso 0.636(8) 1 calc R P B 1
C71 C 1.0190(8) 0.8219(7) 0.8631(2) 0.0242(10) Uani 0.636(8) 1 d . P B 1
H71A H 1.0740 0.8475 0.8550 0.036 Uiso 0.636(8) 1 calc R P B 1
H71B H 0.9931 0.8562 0.8782 0.036 Uiso 0.636(8) 1 calc R P B 1
H71C H 1.0357 0.7696 0.8713 0.036 Uiso 0.636(8) 1 calc R P B 1
C72 C 0.9903(8) 0.7659(6) 0.8142(2) 0.0242(10) Uani 0.636(8) 1 d . P B 1
H72A H 1.0418 0.7978 0.8068 0.036 Uiso 0.636(8) 1 calc R P B 1
H72B H 1.0132 0.7136 0.8208 0.036 Uiso 0.636(8) 1 calc R P B 1
H72C H 0.9448 0.7577 0.7989 0.036 Uiso 0.636(8) 1 calc R P B 1
C55A C 0.859(2) 0.7865(16) 0.8560(7) 0.0288(18) Uani 0.364(8) 1 d . P B 2
C56A C 0.867(2) 0.7000(18) 0.8578(7) 0.0288(18) Uani 0.364(8) 1 d . P B 2
C57A C 0.7968(17) 0.6704(17) 0.8745(5) 0.0288(18) Uani 0.364(8) 1 d . P B 2
C58A C 0.738(2) 0.7362(14) 0.8841(7) 0.0288(18) Uani 0.364(8) 1 d . P B 2
C59A C 0.780(2) 0.8066(18) 0.8729(5) 0.0288(18) Uani 0.364(8) 1 d . P B 2
C60A C 0.9343(13) 0.8430(14) 0.8472(4) 0.0288(18) Uani 0.364(8) 1 d . P B 2
H60D H 0.9801 0.8139 0.8358 0.043 Uiso 0.364(8) 1 calc R P B 2
H60E H 0.9081 0.8868 0.8358 0.043 Uiso 0.364(8) 1 calc R P B 2
H60F H 0.9639 0.8652 0.8644 0.043 Uiso 0.364(8) 1 calc R P B 2
C61A C 0.9533(15) 0.6496(14) 0.8488(5) 0.0288(18) Uani 0.364(8) 1 d . P B 2
H61A H 0.9294 0.5933 0.8477 0.035 Uiso 0.364(8) 1 calc R P B 2
C62A C 1.0241(14) 0.6465(13) 0.8730(4) 0.0288(18) Uani 0.364(8) 1 d . P B 2
H62D H 0.9926 0.6368 0.8913 0.043 Uiso 0.364(8) 1 calc R P B 2
H62E H 1.0681 0.6030 0.8693 0.043 Uiso 0.364(8) 1 calc R P B 2
H62F H 1.0572 0.6979 0.8739 0.043 Uiso 0.364(8) 1 calc R P B 2
C63A C 0.9932(13) 0.6640(13) 0.8206(4) 0.0288(18) Uani 0.364(8) 1 d . P B 2
H63D H 0.9440 0.6652 0.8062 0.043 Uiso 0.364(8) 1 calc R P B 2
H63E H 1.0258 0.7156 0.8206 0.043 Uiso 0.364(8) 1 calc R P B 2
H63F H 1.0366 0.6207 0.8160 0.043 Uiso 0.364(8) 1 calc R P B 2
C64A C 0.7837(15) 0.5806(12) 0.8835(4) 0.0288(18) Uani 0.364(8) 1 d . P B 2
H64A H 0.8320 0.5570 0.8707 0.035 Uiso 0.364(8) 1 calc R P B 2
C65A C 0.8305(15) 0.5639(17) 0.9116(5) 0.0288(18) Uani 0.364(8) 1 d D P B 2
H65D H 0.8793 0.6036 0.9147 0.043 Uiso 0.364(8) 1 calc R P B 2
H65E H 0.7853 0.5672 0.9272 0.043 Uiso 0.364(8) 1 calc R P B 2
H65F H 0.8574 0.5098 0.9112 0.043 Uiso 0.364(8) 1 calc R P B 2
C66A C 0.7076(17) 0.5248(15) 0.8758(5) 0.0288(18) Uani 0.364(8) 1 d D P B 2
H66D H 0.6815 0.5406 0.8572 0.043 Uiso 0.364(8) 1 calc R P B 2
H66E H 0.7316 0.4699 0.8745 0.043 Uiso 0.364(8) 1 calc R P B 2
H66F H 0.6595 0.5272 0.8905 0.043 Uiso 0.364(8) 1 calc R P B 2
C67A C 0.6538(14) 0.7218(14) 0.9034(5) 0.0288(18) Uani 0.364(8) 1 d . P B 2
H67A H 0.6536 0.6624 0.9066 0.035 Uiso 0.364(8) 1 calc R P B 2
C68A C 0.6706(19) 0.757(2) 0.9329(7) 0.0288(18) Uani 0.364(8) 1 d . P B 2
H68D H 0.7321 0.7410 0.9395 0.043 Uiso 0.364(8) 1 calc R P B 2
H68E H 0.6664 0.8153 0.9320 0.043 Uiso 0.364(8) 1 calc R P B 2
H68F H 0.6241 0.7359 0.9463 0.043 Uiso 0.364(8) 1 calc R P B 2
C69A C 0.570(2) 0.7368(19) 0.8899(5) 0.0288(18) Uani 0.364(8) 1 d . P B 2
H69D H 0.5691 0.7106 0.8711 0.043 Uiso 0.364(8) 1 calc R P B 2
H69E H 0.5195 0.7155 0.9017 0.043 Uiso 0.364(8) 1 calc R P B 2
H69F H 0.5618 0.7949 0.8875 0.043 Uiso 0.364(8) 1 calc R P B 2
C70A C 0.7403(14) 0.8877(13) 0.8820(5) 0.0288(18) Uani 0.364(8) 1 d . P B 2
H70A H 0.6881 0.8702 0.8945 0.035 Uiso 0.364(8) 1 calc R P B 2
C71A C 0.8014(19) 0.9296(17) 0.9037(5) 0.0288(18) Uani 0.364(8) 1 d . P B 2
H71D H 0.7738 0.9813 0.9090 0.043 Uiso 0.364(8) 1 calc R P B 2
H71E H 0.8074 0.8959 0.9208 0.043 Uiso 0.364(8) 1 calc R P B 2
H71F H 0.8624 0.9388 0.8953 0.043 Uiso 0.364(8) 1 calc R P B 2
C72A C 0.6796(12) 0.9342(16) 0.8535(6) 0.0288(18) Uani 0.364(8) 1 d . P B 2
H72D H 0.6453 0.8933 0.8427 0.043 Uiso 0.364(8) 1 calc R P B 2
H72E H 0.6364 0.9739 0.8613 0.043 Uiso 0.364(8) 1 calc R P B 2
H72F H 0.7234 0.9611 0.8407 0.043 Uiso 0.364(8) 1 calc R P B 2
F12B F 1.1860(3) 0.8736(2) 0.75757(9) 0.0340(10) Uani 1 1 d . . . .
F13B F 1.2232(4) 0.8742(3) 0.81347(10) 0.0440(12) Uani 1 1 d . . . .
F14B F 1.2606(4) 0.7358(3) 0.84210(9) 0.0440(12) Uani 1 1 d . . . .
F15B F 1.2676(4) 0.5950(3) 0.81257(10) 0.0452(13) Uani 1 1 d . . . .
F16B F 1.2349(3) 0.5917(2) 0.75629(9) 0.0341(10) Uani 1 1 d . . . .
F22B F 1.0486(3) 0.6315(3) 0.75674(9) 0.0325(10) Uani 1 1 d . . . .
F23B F 0.9352(3) 0.5178(3) 0.73939(12) 0.0452(13) Uani 1 1 d . . . .
F24B F 0.9297(3) 0.4722(3) 0.68284(13) 0.0533(15) Uani 1 1 d . . . .
F25B F 1.0481(4) 0.5407(3) 0.64466(11) 0.0460(13) Uani 1 1 d . . . .
F26B F 1.1679(3) 0.6524(3) 0.66205(9) 0.0364(11) Uani 1 1 d . . . .
F32B F 1.2190(4) 0.8114(3) 0.66153(9) 0.0384(11) Uani 1 1 d . . . .
F33B F 1.1057(4) 0.9168(3) 0.63796(10) 0.0506(14) Uani 1 1 d . . . .
F34B F 0.9541(4) 0.9724(3) 0.66702(13) 0.0603(17) Uani 1 1 d . . . .
F35B F 0.9179(3) 0.9136(3) 0.72042(14) 0.0624(17) Uani 1 1 d . . . .
F36B F 1.0239(3) 0.7992(3) 0.74323(10) 0.0381(11) Uani 1 1 d . . . .
F42B F 1.3172(3) 0.8554(2) 0.71267(10) 0.0352(11) Uani 1 1 d . . . .
F43B F 1.4913(3) 0.8508(3) 0.69474(11) 0.0505(14) Uani 1 1 d . . . .
F44B F 1.5699(3) 0.7090(4) 0.68038(13) 0.0593(16) Uani 1 1 d . . . .
F45B F 1.4680(4) 0.5693(3) 0.68353(14) 0.0594(16) Uani 1 1 d . . . .
F46B F 1.2926(3) 0.5734(2) 0.69918(10) 0.0375(10) Uani 1 1 d . . . .
C11B C 1.2036(5) 0.7311(4) 0.75348(14) 0.0186(13) Uani 1 1 d . . . .
C12B C 1.2059(5) 0.8013(4) 0.76995(15) 0.0237(14) Uani 1 1 d . . . .
C13B C 1.2242(5) 0.8038(5) 0.79899(16) 0.0272(16) Uani 1 1 d . . . .
C14B C 1.2435(5) 0.7343(5) 0.81382(15) 0.0291(17) Uani 1 1 d . . . .
C15B C 1.2457(5) 0.6636(5) 0.79878(16) 0.0319(17) Uani 1 1 d . . . .
C16B C 1.2280(5) 0.6638(4) 0.76971(14) 0.0230(15) Uani 1 1 d . . . .
C21B C 1.1185(5) 0.6476(4) 0.71034(16) 0.0216(15) Uani 1 1 d . . . .
C22B C 1.0546(5) 0.6100(4) 0.72876(17) 0.0267(16) Uani 1 1 d . . . .
C23B C 0.9927(5) 0.5525(4) 0.72003(19) 0.0301(18) Uani 1 1 d . . . .
C24B C 0.9897(5) 0.5282(4) 0.6916(2) 0.037(2) Uani 1 1 d . . . .
C25B C 1.0502(6) 0.5619(4) 0.67263(19) 0.036(2) Uani 1 1 d . . . .
C26B C 1.1117(5) 0.6202(4) 0.68232(17) 0.0280(17) Uani 1 1 d . . . .
C31B C 1.1296(5) 0.8006(4) 0.70492(16) 0.0237(16) Uani 1 1 d . . . .
C32B C 1.1445(5) 0.8330(4) 0.67760(15) 0.0273(16) Uani 1 1 d . . . .
C33B C 1.0873(6) 0.8901(5) 0.66473(17) 0.036(2) Uani 1 1 d . . . .
C34B C 1.0114(6) 0.9170(5) 0.6794(2) 0.038(2) Uani 1 1 d . . . .
C35B C 0.9925(5) 0.8880(5) 0.7061(2) 0.040(2) Uani 1 1 d . . . .
C36B C 1.0502(5) 0.8300(4) 0.71770(18) 0.0293(17) Uani 1 1 d . . . .
C41B C 1.2935(5) 0.7169(4) 0.70636(14) 0.0243(15) Uani 1 1 d . . . .
C42B C 1.3502(6) 0.7830(4) 0.70486(16) 0.0295(17) Uani 1 1 d . . . .
C43B C 1.4410(5) 0.7823(5) 0.69552(17) 0.036(2) Uani 1 1 d . . . .
C44B C 1.4814(6) 0.7109(6) 0.68848(19) 0.042(2) Uani 1 1 d . . . .
C45B C 1.4296(6) 0.6423(5) 0.69014(19) 0.040(2) Uani 1 1 d . . . .
C46B C 1.3383(5) 0.6450(5) 0.69882(17) 0.0291(17) Uani 1 1 d . . . .
B1 B 1.1864(5) 0.7239(4) 0.71882(16) 0.0186(16) Uani 1 1 d . . . .
F52B F 0.2662(3) 0.6148(2) 0.50355(8) 0.0242(9) Uani 1 1 d . . . .
F53B F 0.2342(3) 0.6158(3) 0.55984(9) 0.0356(11) Uani 1 1 d . . . .
F54B F 0.2502(3) 0.7546(3) 0.59059(9) 0.0416(12) Uani 1 1 d . . . .
F55B F 0.2988(4) 0.8936(3) 0.56309(9) 0.0400(11) Uani 1 1 d . . . .
F56B F 0.3313(3) 0.8948(2) 0.50708(9) 0.0254(9) Uani 1 1 d . . . .
F62B F 0.2125(3) 0.5978(2) 0.44450(8) 0.0255(9) Uani 1 1 d . . . .
F63B F 0.0368(3) 0.5953(3) 0.42978(11) 0.0368(11) Uani 1 1 d . . . .
F64B F -0.0677(3) 0.7318(3) 0.43162(10) 0.0364(11) Uani 1 1 d . . . .
F65B F 0.0113(3) 0.8732(2) 0.44950(9) 0.0304(10) Uani 1 1 d . . . .
F66B F 0.1873(3) 0.8764(2) 0.46531(8) 0.0232(9) Uani 1 1 d . . . .
F72B F 0.4562(3) 0.6493(2) 0.50422(9) 0.0254(9) Uani 1 1 d . . . .
F73B F 0.5730(3) 0.5400(2) 0.48517(10) 0.0330(10) Uani 1 1 d . . . .
F74B F 0.5806(3) 0.5014(2) 0.42821(11) 0.0377(11) Uani 1 1 d . . . .
F75B F 0.4624(3) 0.5756(2) 0.39058(9) 0.0341(10) Uani 1 1 d . . . .
F76B F 0.3406(3) 0.6828(2) 0.40943(8) 0.0258(9) Uani 1 1 d . . . .
F82B F 0.4872(3) 0.8166(2) 0.48909(9) 0.0276(9) Uani 1 1 d . . . .
F83B F 0.5900(3) 0.9332(3) 0.46632(11) 0.0413(12) Uani 1 1 d . . . .
F84B F 0.5402(3) 1.0014(3) 0.41516(12) 0.0465(13) Uani 1 1 d . . . .
F85B F 0.3857(3) 0.9495(2) 0.38786(9) 0.0335(10) Uani 1 1 d . . . .
F86B F 0.2767(3) 0.8403(2) 0.41137(8) 0.0261(9) Uani 1 1 d . . . .
C51B C 0.3035(5) 0.7531(4) 0.50224(14) 0.0177(13) Uani 1 1 d . . . .
C52B C 0.2754(4) 0.6857(4) 0.51748(14) 0.0192(14) Uani 1 1 d . . . .
C53B C 0.2585(5) 0.6844(4) 0.54643(16) 0.0264(16) Uani 1 1 d . . . .
C54B C 0.2668(5) 0.7542(5) 0.56205(15) 0.0280(17) Uani 1 1 d . . . .
C55B C 0.2910(5) 0.8234(4) 0.54804(15) 0.0270(16) Uani 1 1 d . . . .
C56B C 0.3082(5) 0.8227(4) 0.51896(14) 0.0202(14) Uani 1 1 d . . . .
C61B C 0.2115(5) 0.7385(4) 0.45500(13) 0.0169(13) Uani 1 1 d . . . .
C62B C 0.1674(5) 0.6686(4) 0.44569(14) 0.0212(14) Uani 1 1 d . . . .
C63B C 0.0756(5) 0.6656(4) 0.43798(15) 0.0250(16) Uani 1 1 d . . . .
C64B C 0.0215(5) 0.7345(5) 0.43899(15) 0.0255(16) Uani 1 1 d . . . .
C65B C 0.0624(5) 0.8047(4) 0.44820(15) 0.0226(15) Uani 1 1 d . . . .
C66B C 0.1534(5) 0.8053(4) 0.45592(14) 0.0202(14) Uani 1 1 d . . . .
C71B C 0.3879(4) 0.6709(4) 0.45792(15) 0.0189(14) Uani 1 1 d . . . .
C72B C 0.4508(4) 0.6318(4) 0.47577(15) 0.0210(14) Uani 1 1 d . . . .
C73B C 0.5140(5) 0.5750(4) 0.46637(17) 0.0266(16) Uani 1 1 d . . . .
C74B C 0.5182(5) 0.5549(4) 0.43768(18) 0.0298(18) Uani 1 1 d . . . .
C75B C 0.4578(5) 0.5917(4) 0.41912(16) 0.0239(15) Uani 1 1 d . . . .
C76B C 0.3957(5) 0.6469(4) 0.42927(14) 0.0206(14) Uani 1 1 d . . . .
C81B C 0.3734(5) 0.8236(4) 0.45243(15) 0.0198(14) Uani 1 1 d . . . .
C82B C 0.4564(5) 0.8505(4) 0.46447(16) 0.0243(16) Uani 1 1 d . . . .
C83B C 0.5110(5) 0.9099(4) 0.45299(18) 0.0281(17) Uani 1 1 d . . . .
C84B C 0.4872(5) 0.9448(4) 0.42728(17) 0.0282(17) Uani 1 1 d . . . .
C85B C 0.4087(5) 0.9184(4) 0.41360(16) 0.0291(17) Uani 1 1 d . . . .
C86B C 0.3532(5) 0.8598(4) 0.42625(15) 0.0232(15) Uani 1 1 d . . . .
B2 B 0.3189(5) 0.7470(4) 0.46706(16) 0.0152(15) Uani 1 1 d . . . .

loop_
_atom_site_aniso_label
_atom_site_aniso_U_11
_atom_site_aniso_U_22
_atom_site_aniso_U_33
_atom_site_aniso_U_23
_atom_site_aniso_U_13
_atom_site_aniso_U_12
Dy1 0.01405(17) 0.0393(2) 0.02768(18) 0.01768(15) 0.00179(14) 0.00095(14)
C1 0.014(3) 0.020(3) 0.022(3) -0.002(3) -0.006(3) 0.004(3)
C2 0.020(3) 0.017(3) 0.016(3) 0.004(3) -0.001(3) 0.001(3)
C3 0.016(3) 0.032(4) 0.017(3) -0.001(3) 0.001(3) -0.006(3)
C4 0.018(3) 0.026(4) 0.022(3) -0.004(3) 0.003(3) 0.005(3)
C5 0.026(4) 0.022(4) 0.034(4) -0.015(3) -0.014(3) 0.008(3)
C6 0.024(4) 0.018(3) 0.033(4) 0.004(3) -0.011(3) 0.001(3)
C7 0.030(4) 0.014(3) 0.029(4) 0.003(3) 0.000(3) -0.005(3)
C8 0.032(4) 0.019(4) 0.029(4) 0.011(3) 0.008(3) 0.006(3)
C9 0.047(5) 0.016(3) 0.039(4) 0.006(3) 0.011(4) 0.006(4)
C10 0.025(4) 0.050(5) 0.026(4) -0.001(4) 0.007(3) -0.005(4)
C11 0.024(4) 0.036(4) 0.030(4) 0.004(3) 0.004(3) -0.009(3)
C12 0.038(5) 0.053(5) 0.036(5) -0.011(4) 0.006(4) -0.020(4)
C13 0.027(4) 0.039(4) 0.022(4) -0.004(3) -0.005(3) 0.010(3)
C14 0.019(4) 0.033(4) 0.045(5) -0.011(4) 0.009(3) 0.005(3)
C15 0.055(6) 0.039(5) 0.042(5) 0.015(4) -0.001(4) 0.007(4)
C16 0.030(4) 0.016(3) 0.038(4) -0.002(3) -0.007(4) 0.008(3)
C17 0.027(4) 0.024(4) 0.019(3) -0.003(3) 0.000(3) -0.002(3)
C18 0.067(6) 0.021(4) 0.023(4) 0.006(3) 0.006(4) 0.015(4)
C19 0.0268(19) 0.027(2) 0.0211(18) 0.0006(13) 0.0015(14) 0.0021(14)
C20 0.0268(19) 0.027(2) 0.0211(18) 0.0006(13) 0.0015(14) 0.0021(14)
C21 0.0268(19) 0.027(2) 0.0211(18) 0.0006(13) 0.0015(14) 0.0021(14)
C22 0.0268(19) 0.027(2) 0.0211(18) 0.0006(13) 0.0015(14) 0.0021(14)
C23 0.0268(19) 0.027(2) 0.0211(18) 0.0006(13) 0.0015(14) 0.0021(14)
C24 0.0268(19) 0.027(2) 0.0211(18) 0.0006(13) 0.0015(14) 0.0021(14)
C25 0.0268(19) 0.027(2) 0.0211(18) 0.0006(13) 0.0015(14) 0.0021(14)
C26 0.0268(19) 0.027(2) 0.0211(18) 0.0006(13) 0.0015(14) 0.0021(14)
C27 0.0268(19) 0.027(2) 0.0211(18) 0.0006(13) 0.0015(14) 0.0021(14)
C28 0.0268(19) 0.027(2) 0.0211(18) 0.0006(13) 0.0015(14) 0.0021(14)
C29 0.0268(19) 0.027(2) 0.0211(18) 0.0006(13) 0.0015(14) 0.0021(14)
C30 0.0268(19) 0.027(2) 0.0211(18) 0.0006(13) 0.0015(14) 0.0021(14)
C31 0.0268(19) 0.027(2) 0.0211(18) 0.0006(13) 0.0015(14) 0.0021(14)
C32 0.0268(19) 0.027(2) 0.0211(18) 0.0006(13) 0.0015(14) 0.0021(14)
C33 0.0268(19) 0.027(2) 0.0211(18) 0.0006(13) 0.0015(14) 0.0021(14)
C34 0.0268(19) 0.027(2) 0.0211(18) 0.0006(13) 0.0015(14) 0.0021(14)
C35 0.0268(19) 0.027(2) 0.0211(18) 0.0006(13) 0.0015(14) 0.0021(14)
C36 0.0268(19) 0.027(2) 0.0211(18) 0.0006(13) 0.0015(14) 0.0021(14)
C19A 0.024(3) 0.023(3) 0.023(3) -0.0003(18) 0.0016(19) -0.0014(19)
C20A 0.024(3) 0.023(3) 0.023(3) -0.0003(18) 0.0016(19) -0.0014(19)
C21A 0.024(3) 0.023(3) 0.023(3) -0.0003(18) 0.0016(19) -0.0014(19)
C22A 0.024(3) 0.023(3) 0.023(3) -0.0003(18) 0.0016(19) -0.0014(19)
C23A 0.024(3) 0.023(3) 0.023(3) -0.0003(18) 0.0016(19) -0.0014(19)
C24A 0.024(3) 0.023(3) 0.023(3) -0.0003(18) 0.0016(19) -0.0014(19)
C25A 0.024(3) 0.023(3) 0.023(3) -0.0003(18) 0.0016(19) -0.0014(19)
C26A 0.024(3) 0.023(3) 0.023(3) -0.0003(18) 0.0016(19) -0.0014(19)
C27A 0.024(3) 0.023(3) 0.023(3) -0.0003(18) 0.0016(19) -0.0014(19)
C28A 0.024(3) 0.023(3) 0.023(3) -0.0003(18) 0.0016(19) -0.0014(19)
C29A 0.024(3) 0.023(3) 0.023(3) -0.0003(18) 0.0016(19) -0.0014(19)
C30A 0.024(3) 0.023(3) 0.023(3) -0.0003(18) 0.0016(19) -0.0014(19)
C31A 0.024(3) 0.023(3) 0.023(3) -0.0003(18) 0.0016(19) -0.0014(19)
C32A 0.024(3) 0.023(3) 0.023(3) -0.0003(18) 0.0016(19) -0.0014(19)
C33A 0.024(3) 0.023(3) 0.023(3) -0.0003(18) 0.0016(19) -0.0014(19)
C34A 0.024(3) 0.023(3) 0.023(3) -0.0003(18) 0.0016(19) -0.0014(19)
C35A 0.024(3) 0.023(3) 0.023(3) -0.0003(18) 0.0016(19) -0.0014(19)
C36A 0.024(3) 0.023(3) 0.023(3) -0.0003(18) 0.0016(19) -0.0014(19)
Dy2 0.01759(17) 0.0383(2) 0.02086(17) 0.00472(14) 0.00054(14) -0.00493(15)
C37 0.027(4) 0.017(3) 0.019(3) 0.000(3) 0.006(3) 0.003(3)
C38 0.025(4) 0.023(4) 0.016(3) -0.001(3) 0.001(3) 0.002(3)
C39 0.016(3) 0.026(4) 0.018(3) 0.002(3) -0.004(3) 0.002(3)
C40 0.018(3) 0.021(3) 0.020(3) -0.006(3) 0.001(3) -0.002(3)
C41 0.020(4) 0.021(4) 0.028(4) -0.004(3) 0.003(3) -0.002(3)
C42 0.036(5) 0.029(4) 0.042(5) 0.004(3) 0.014(4) 0.010(3)
C43 0.025(4) 0.014(3) 0.031(4) 0.002(3) 0.002(3) 0.004(3)
C44 0.038(4) 0.028(4) 0.035(4) 0.012(3) -0.011(4) -0.009(4)
C45 0.043(5) 0.023(4) 0.024(4) -0.005(3) -0.010(3) -0.002(3)
C46 0.029(4) 0.038(4) 0.030(4) 0.002(3) 0.003(3) 0.013(3)
C47 0.023(4) 0.040(4) 0.034(4) -0.009(4) -0.010(3) 0.011(3)
C48 0.039(5) 0.042(5) 0.041(5) -0.014(4) -0.003(4) 0.007(4)
C49 0.019(4) 0.037(4) 0.025(4) -0.008(3) -0.001(3) -0.005(3)
C50 0.031(4) 0.037(5) 0.037(4) -0.002(4) -0.009(4) -0.014(4)
C51 0.049(5) 0.045(5) 0.029(4) 0.005(4) -0.004(4) -0.018(4)
C52 0.035(4) 0.022(4) 0.026(4) -0.006(3) -0.005(3) -0.001(3)
C53 0.036(4) 0.036(4) 0.031(4) -0.014(3) -0.008(4) 0.018(4)
C54 0.050(5) 0.025(4) 0.034(4) 0.000(3) -0.008(4) -0.003(4)
C55 0.0242(17) 0.0286(18) 0.0197(16) -0.0009(12) 0.0029(13) 0.0027(13)
C56 0.0242(17) 0.0286(18) 0.0197(16) -0.0009(12) 0.0029(13) 0.0027(13)
C57 0.0242(17) 0.0286(18) 0.0197(16) -0.0009(12) 0.0029(13) 0.0027(13)
C58 0.0242(17) 0.0286(18) 0.0197(16) -0.0009(12) 0.0029(13) 0.0027(13)
C59 0.0242(17) 0.0286(18) 0.0197(16) -0.0009(12) 0.0029(13) 0.0027(13)
C60 0.0242(17) 0.0286(18) 0.0197(16) -0.0009(12) 0.0029(13) 0.0027(13)
C61 0.0242(17) 0.0286(18) 0.0197(16) -0.0009(12) 0.0029(13) 0.0027(13)
C62 0.0242(17) 0.0286(18) 0.0197(16) -0.0009(12) 0.0029(13) 0.0027(13)
C63 0.0242(17) 0.0286(18) 0.0197(16) -0.0009(12) 0.0029(13) 0.0027(13)
C64 0.0242(17) 0.0286(18) 0.0197(16) -0.0009(12) 0.0029(13) 0.0027(13)
C65 0.0242(17) 0.0286(18) 0.0197(16) -0.0009(12) 0.0029(13) 0.0027(13)
C66 0.0242(17) 0.0286(18) 0.0197(16) -0.0009(12) 0.0029(13) 0.0027(13)
C67 0.0242(17) 0.0286(18) 0.0197(16) -0.0009(12) 0.0029(13) 0.0027(13)
C68 0.0242(17) 0.0286(18) 0.0197(16) -0.0009(12) 0.0029(13) 0.0027(13)
C69 0.0242(17) 0.0286(18) 0.0197(16) -0.0009(12) 0.0029(13) 0.0027(13)
C70 0.0242(17) 0.0286(18) 0.0197(16) -0.0009(12) 0.0029(13) 0.0027(13)
C71 0.0242(17) 0.0286(18) 0.0197(16) -0.0009(12) 0.0029(13) 0.0027(13)
C72 0.0242(17) 0.0286(18) 0.0197(16) -0.0009(12) 0.0029(13) 0.0027(13)
C55A 0.023(3) 0.034(3) 0.029(3) -0.005(2) 0.005(2) -0.003(2)
C56A 0.023(3) 0.034(3) 0.029(3) -0.005(2) 0.005(2) -0.003(2)
C57A 0.023(3) 0.034(3) 0.029(3) -0.005(2) 0.005(2) -0.003(2)
C58A 0.023(3) 0.034(3) 0.029(3) -0.005(2) 0.005(2) -0.003(2)
C59A 0.023(3) 0.034(3) 0.029(3) -0.005(2) 0.005(2) -0.003(2)
C60A 0.023(3) 0.034(3) 0.029(3) -0.005(2) 0.005(2) -0.003(2)
C61A 0.023(3) 0.034(3) 0.029(3) -0.005(2) 0.005(2) -0.003(2)
C62A 0.023(3) 0.034(3) 0.029(3) -0.005(2) 0.005(2) -0.003(2)
C63A 0.023(3) 0.034(3) 0.029(3) -0.005(2) 0.005(2) -0.003(2)
C64A 0.023(3) 0.034(3) 0.029(3) -0.005(2) 0.005(2) -0.003(2)
C65A 0.023(3) 0.034(3) 0.029(3) -0.005(2) 0.005(2) -0.003(2)
C66A 0.023(3) 0.034(3) 0.029(3) -0.005(2) 0.005(2) -0.003(2)
C67A 0.023(3) 0.034(3) 0.029(3) -0.005(2) 0.005(2) -0.003(2)
C68A 0.023(3) 0.034(3) 0.029(3) -0.005(2) 0.005(2) -0.003(2)
C69A 0.023(3) 0.034(3) 0.029(3) -0.005(2) 0.005(2) -0.003(2)
C70A 0.023(3) 0.034(3) 0.029(3) -0.005(2) 0.005(2) -0.003(2)
C71A 0.023(3) 0.034(3) 0.029(3) -0.005(2) 0.005(2) -0.003(2)
C72A 0.023(3) 0.034(3) 0.029(3) -0.005(2) 0.005(2) -0.003(2)
F12B 0.050(3) 0.017(2) 0.034(2) -0.0036(17) 0.000(2) -0.0013(19)
F13B 0.062(3) 0.034(3) 0.036(3) -0.016(2) -0.006(2) 0.000(2)
F14B 0.047(3) 0.064(3) 0.021(2) -0.001(2) -0.003(2) 0.003(2)
F15B 0.064(3) 0.040(3) 0.032(2) 0.010(2) -0.006(2) 0.012(2)
F16B 0.046(3) 0.017(2) 0.039(2) -0.0018(18) -0.002(2) 0.0061(18)
F22B 0.027(2) 0.032(2) 0.039(3) -0.004(2) 0.0071(19) -0.0092(18)
F23B 0.026(2) 0.035(3) 0.075(4) 0.002(2) 0.014(2) -0.013(2)
F24B 0.027(3) 0.028(3) 0.105(5) -0.022(3) -0.015(3) -0.006(2)
F25B 0.052(3) 0.040(3) 0.046(3) -0.021(2) -0.019(2) 0.002(2)
F26B 0.048(3) 0.032(2) 0.029(2) -0.0085(19) -0.003(2) -0.009(2)
F32B 0.063(3) 0.030(2) 0.022(2) 0.0027(18) 0.007(2) -0.001(2)
F33B 0.090(4) 0.033(3) 0.029(2) 0.011(2) -0.015(3) -0.009(3)
F34B 0.048(3) 0.043(3) 0.090(4) 0.039(3) -0.036(3) -0.011(2)
F35B 0.026(3) 0.051(3) 0.111(5) 0.042(3) 0.013(3) 0.014(2)
F36B 0.024(2) 0.038(3) 0.052(3) 0.024(2) 0.015(2) 0.0064(19)
F42B 0.029(2) 0.027(2) 0.050(3) -0.014(2) 0.010(2) -0.0105(18)
F43B 0.033(3) 0.061(3) 0.058(3) -0.021(3) 0.023(2) -0.026(2)
F44B 0.018(2) 0.089(4) 0.071(4) -0.025(3) 0.021(2) -0.010(3)
F45B 0.035(3) 0.055(3) 0.088(4) -0.016(3) 0.017(3) 0.013(3)
F46B 0.028(2) 0.027(2) 0.058(3) 0.000(2) 0.008(2) 0.003(2)
C11B 0.011(3) 0.024(3) 0.021(3) -0.005(3) 0.002(3) 0.001(3)
C12B 0.026(4) 0.020(3) 0.026(3) 0.001(3) 0.000(3) -0.001(3)
C13B 0.024(4) 0.029(4) 0.029(4) -0.006(3) -0.002(3) -0.007(3)
C14B 0.025(4) 0.048(5) 0.014(3) 0.000(3) 0.001(3) 0.007(3)
C15B 0.033(4) 0.030(4) 0.033(4) 0.003(3) -0.004(3) 0.007(3)
C16B 0.029(4) 0.019(3) 0.022(3) 0.000(3) 0.001(3) 0.003(3)
C21B 0.017(3) 0.015(3) 0.033(4) -0.005(3) -0.006(3) 0.000(3)
C22B 0.021(4) 0.017(3) 0.042(4) -0.002(3) 0.000(3) 0.001(3)
C23B 0.015(4) 0.018(4) 0.057(5) 0.000(3) 0.002(3) 0.000(3)
C24B 0.021(4) 0.018(4) 0.071(6) -0.013(4) -0.012(4) -0.002(3)
C25B 0.036(5) 0.017(4) 0.056(5) -0.013(4) -0.022(4) 0.012(3)
C26B 0.033(4) 0.014(3) 0.038(4) -0.001(3) -0.008(3) -0.002(3)
C31B 0.020(4) 0.018(3) 0.033(4) 0.003(3) -0.009(3) -0.010(3)
C32B 0.034(4) 0.023(4) 0.024(4) 0.000(3) -0.004(3) -0.008(3)
C33B 0.052(5) 0.027(4) 0.030(4) 0.009(3) -0.018(4) -0.022(4)
C34B 0.028(4) 0.027(4) 0.060(6) 0.018(4) -0.025(4) -0.009(3)
C35B 0.014(4) 0.037(5) 0.070(6) 0.020(4) -0.001(4) -0.005(3)
C36B 0.015(4) 0.028(4) 0.045(5) 0.011(3) -0.004(3) -0.003(3)
C41B 0.020(4) 0.034(4) 0.018(3) -0.007(3) -0.002(3) -0.005(3)
C42B 0.030(4) 0.030(4) 0.028(4) -0.015(3) 0.007(3) -0.008(3)
C43B 0.021(4) 0.055(5) 0.033(4) -0.018(4) 0.005(3) -0.020(4)
C44B 0.023(4) 0.067(6) 0.037(5) -0.017(4) 0.010(4) -0.007(4)
C45B 0.031(5) 0.046(5) 0.044(5) -0.007(4) 0.009(4) 0.003(4)
C46B 0.017(4) 0.036(4) 0.035(4) -0.007(3) 0.002(3) 0.001(3)
B1 0.019(4) 0.017(4) 0.020(4) -0.002(3) 0.003(3) -0.006(3)
F52B 0.026(2) 0.017(2) 0.030(2) 0.0033(16) 0.0042(17) -0.0040(16)
F53B 0.033(3) 0.043(3) 0.031(2) 0.015(2) 0.0063(19) -0.001(2)
F54B 0.045(3) 0.065(3) 0.016(2) -0.003(2) 0.000(2) 0.005(2)
F55B 0.049(3) 0.041(3) 0.029(2) -0.016(2) -0.007(2) 0.007(2)
F56B 0.026(2) 0.017(2) 0.033(2) -0.0025(17) -0.0037(18) 0.0001(16)
F62B 0.024(2) 0.0171(19) 0.035(2) -0.0024(16) -0.0035(19) -0.0005(17)
F63B 0.025(2) 0.028(2) 0.057(3) -0.007(2) -0.011(2) -0.0090(18)
F64B 0.018(2) 0.042(3) 0.050(3) -0.007(2) -0.013(2) -0.0005(19)
F65B 0.023(2) 0.031(2) 0.038(2) -0.0057(19) -0.0071(19) 0.0145(18)
F66B 0.021(2) 0.019(2) 0.030(2) -0.0027(16) -0.0032(17) 0.0050(16)
F72B 0.017(2) 0.025(2) 0.033(2) 0.0054(18) -0.0039(17) 0.0038(16)
F73B 0.017(2) 0.022(2) 0.060(3) 0.015(2) 0.002(2) 0.0067(17)
F74B 0.023(2) 0.020(2) 0.070(3) -0.003(2) 0.021(2) 0.0038(17)
F75B 0.038(3) 0.026(2) 0.038(3) -0.0082(19) 0.015(2) -0.0057(19)
F76B 0.029(2) 0.022(2) 0.026(2) -0.0004(17) -0.0008(18) 0.0034(17)
F82B 0.021(2) 0.022(2) 0.040(2) 0.0089(18) -0.0090(18) -0.0013(16)
F83B 0.018(2) 0.030(2) 0.075(4) 0.009(2) -0.004(2) -0.0077(18)
F84B 0.036(3) 0.027(2) 0.077(4) 0.017(2) 0.018(3) -0.004(2)
F85B 0.044(3) 0.024(2) 0.033(2) 0.0100(18) 0.012(2) 0.0056(19)
F86B 0.031(2) 0.023(2) 0.024(2) 0.0045(16) -0.0014(18) 0.0020(17)
C51B 0.012(3) 0.021(3) 0.020(3) 0.002(3) -0.006(3) 0.001(3)
C52B 0.013(3) 0.020(3) 0.024(3) -0.001(3) -0.002(3) 0.003(3)
C53B 0.017(4) 0.032(4) 0.030(4) 0.005(3) 0.000(3) -0.002(3)
C54B 0.026(4) 0.042(4) 0.016(3) -0.003(3) -0.001(3) 0.005(3)
C55B 0.022(4) 0.029(4) 0.030(4) -0.008(3) -0.007(3) 0.004(3)
C56B 0.016(3) 0.022(4) 0.023(3) 0.002(3) -0.003(3) 0.005(3)
C61B 0.012(3) 0.025(3) 0.014(3) 0.003(2) -0.005(3) -0.003(3)
C62B 0.021(3) 0.020(4) 0.022(3) 0.003(3) -0.003(3) 0.003(3)
C63B 0.016(3) 0.032(4) 0.027(4) -0.005(3) -0.004(3) -0.006(3)
C64B 0.018(4) 0.037(4) 0.021(4) -0.003(3) -0.005(3) 0.001(3)
C65B 0.020(4) 0.027(4) 0.021(4) -0.003(3) -0.007(3) 0.011(3)
C66B 0.025(4) 0.014(3) 0.021(3) -0.004(3) -0.002(3) 0.000(3)
C71B 0.015(3) 0.010(3) 0.032(4) 0.001(3) 0.001(3) -0.006(3)
C72B 0.012(3) 0.024(4) 0.027(4) 0.003(3) 0.001(3) -0.005(3)
C73B 0.017(4) 0.013(3) 0.050(5) 0.006(3) 0.003(3) 0.002(3)
C74B 0.017(4) 0.017(4) 0.056(5) -0.004(3) 0.012(3) -0.002(3)
C75B 0.022(4) 0.017(3) 0.032(4) -0.006(3) 0.012(3) -0.003(3)
C76B 0.021(4) 0.019(3) 0.022(3) 0.000(3) -0.001(3) 0.003(3)
C81B 0.015(3) 0.014(3) 0.031(4) 0.003(3) 0.005(3) 0.005(3)
C82B 0.018(4) 0.014(3) 0.040(4) 0.003(3) 0.005(3) 0.003(3)
C83B 0.012(3) 0.021(4) 0.052(5) -0.005(3) 0.000(3) 0.005(3)
C84B 0.023(4) 0.017(3) 0.045(5) 0.009(3) 0.013(3) 0.003(3)
C85B 0.033(4) 0.027(4) 0.027(4) 0.007(3) 0.011(3) 0.011(3)
C86B 0.023(4) 0.018(3) 0.029(4) -0.001(3) 0.000(3) 0.004(3)
B2 0.010(3) 0.015(3) 0.021(4) 0.000(3) -0.002(3) 0.004(3)

loop_
_atom_type_symbol
_atom_type_description
_atom_type_scat_dispersion_real
_atom_type_scat_dispersion_imag
_atom_type_scat_source
C C 0.0030 0.0020 'ANOMDisVal Program in PLATON Spek, A. L. J. Appl. Crystallogr. 2003, 36, 7-13'
H H 0.0000 0.0000 'ANOMDisVal Program in PLATON Spek, A. L. J. Appl. Crystallogr. 2003, 36, 7-13'
B B 0.0020 0.0010 'ANOMDisVal Program in PLATON Spek, A. L. J. Appl. Crystallogr. 2003, 36, 7-13'
Dy Dy -0.1270 4.6210 'ANOMDisVal Program in PLATON Spek, A. L. J. Appl. Crystallogr. 2003, 36, 7-13'
F F 0.0180 0.0110 'ANOMDisVal Program in PLATON Spek, A. L. J. Appl. Crystallogr. 2003, 36, 7-13'

loop_
_geom_angle_atom_site_label_1
_geom_angle_atom_site_label_2
_geom_angle_atom_site_label_3
_geom_angle
C1 Dy1 C2 31.2(2)
C1 Dy1 C3 52.4(2)
C1 Dy1 C21A 158.5(5)
C3 Dy1 C2 31.2(2)
C4 Dy1 C1 52.9(2)
C4 Dy1 C2 52.1(2)
C4 Dy1 C3 31.8(2)
C4 Dy1 C19 153.7(4)
C4 Dy1 C20 158.1(4)
C4 Dy1 C23 147.2(4)
C4 Dy1 C21A 148.3(5)
C4 Dy1 C22A 148.0(5)
C5 Dy1 C1 32.0(2)
C5 Dy1 C2 52.3(2)
C5 Dy1 C3 53.1(2)
C5 Dy1 C4 32.6(2)
C5 Dy1 C19 124.4(4)
C5 Dy1 C20 129.9(4)
C5 Dy1 C23 141.1(4)
C5 Dy1 C21A 162.6(4)
C5 Dy1 C22A 133.6(4)
C19 Dy1 C1 116.6(4)
C19 Dy1 C2 134.1(3)
C19 Dy1 C3 165.2(3)
C20 Dy1 C1 105.4(4)
C20 Dy1 C2 108.6(5)
C20 Dy1 C3 135.7(4)
C20 Dy1 C19 31.5(5)
C21 Dy1 C1 122.7(3)
C21 Dy1 C2 108.6(4)
C21 Dy1 C3 121.5(4)
C21 Dy1 C4 152.8(4)
C21 Dy1 C5 154.4(3)
C21 Dy1 C19 53.0(5)
C21 Dy1 C20 32.1(5)
C21 Dy1 C23 53.5(5)
C22 Dy1 C1 155.3(4)
C22 Dy1 C2 135.4(3)
C22 Dy1 C3 131.3(3)
C22 Dy1 C4 146.5(4)
C22 Dy1 C5 172.0(3)
C22 Dy1 C19 53.4(5)
C22 Dy1 C20 53.3(5)
C22 Dy1 C21 32.6(4)
C22 Dy1 C23 32.5(4)
C23 Dy1 C1 147.6(3)
C23 Dy1 C2 160.7(4)
C23 Dy1 C3 160.0(3)
C23 Dy1 C19 31.9(4)
C23 Dy1 C20 52.7(5)
C21A Dy1 C2 145.0(4)
C21A Dy1 C3 140.0(4)
C22A Dy1 C1 137.7(4)
C22A Dy1 C2 156.8(5)
C22A Dy1 C3 170.0(4)
C22A Dy1 C21A 31.6(5)
C2 C1 Dy1 76.3(4)
C2 C1 C6 125.3(6)
C5 C1 Dy1 71.0(4)
C5 C1 C2 107.7(6)
C5 C1 C6 126.2(6)
C6 C1 Dy1 126.3(5)
C1 C2 Dy1 72.5(4)
C1 C2 C3 108.9(6)
C1 C2 C7 125.6(6)
C3 C2 Dy1 73.5(4)
C3 C2 C7 123.9(6)
C7 C2 Dy1 131.7(4)
C2 C3 Dy1 75.3(4)
C2 C3 C10 124.8(7)
C4 C3 Dy1 71.0(4)
C4 C3 C2 107.0(6)
C4 C3 C10 127.1(7)
C10 C3 Dy1 128.2(5)
C3 C4 Dy1 77.2(4)
C3 C4 C5 108.3(6)
C3 C4 C13 125.9(7)
C5 C4 Dy1 72.8(4)
C5 C4 C13 125.8(6)
C13 C4 Dy1 117.5(5)
C1 C5 Dy1 77.1(4)
C1 C5 C4 108.1(6)
C1 C5 C16 125.6(6)
C4 C5 Dy1 74.6(4)
C4 C5 C16 126.3(6)
C16 C5 Dy1 113.9(5)
C1 C6 H6A 109.5
C1 C6 H6B 109.5
C1 C6 H6C 109.5
H6A C6 H6B 109.5
H6A C6 H6C 109.5
H6B C6 H6C 109.5
C2 C7 H7 106.3
C8 C7 C2 108.9(6)
C8 C7 H7 106.3
C9 C7 C2 117.0(6)
C9 C7 H7 106.3
C9 C7 C8 111.4(6)
C7 C8 H8A 109.5
C7 C8 H8B 109.5
C7 C8 H8C 109.5
H8A C8 H8B 109.5
H8A C8 H8C 109.5
H8B C8 H8C 109.5
C7 C9 H9A 109.5
C7 C9 H9B 109.5
C7 C9 H9C 109.5
H9A C9 H9B 109.5
H9A C9 H9C 109.5
H9B C9 H9C 109.5
C3 C10 H10 103.4
C11 C10 C3 110.9(6)
C11 C10 H10 103.4
C12 C10 C3 117.5(7)
C12 C10 H10 103.4
C12 C10 C11 116.0(7)
C10 C11 H11A 109.5
C10 C11 H11B 109.5
C10 C11 H11C 109.5
H11A C11 H11B 109.5
H11A C11 H11C 109.5
H11B C11 H11C 109.5
C10 C12 H12A 109.5
C10 C12 H12B 109.5
C10 C12 H12C 109.5
H12A C12 H12B 109.5
H12A C12 H12C 109.5
H12B C12 H12C 109.5
C4 C13 H13 104.7
C14 C13 C4 113.8(6)
C14 C13 H13 104.7
C15 C13 C4 114.0(7)
C15 C13 H13 104.7
C15 C13 C14 113.6(7)
C13 C14 H14A 109.5
C13 C14 H14B 109.5
C13 C14 H14C 109.5
H14A C14 H14B 109.5
H14A C14 H14C 109.5
H14B C14 H14C 109.5
C13 C15 H15A 109.5
C13 C15 H15B 109.5
C13 C15 H15C 109.5
H15A C15 H15B 109.5
H15A C15 H15C 109.5
H15B C15 H15C 109.5
C5 C16 H16 106.8
C5 C16 C17 112.0(6)
C5 C16 C18 111.5(6)
C17 C16 H16 106.8
C17 C16 C18 112.7(6)
C18 C16 H16 106.8
C16 C17 H17A 109.5
C16 C17 H17B 109.5
C16 C17 H17C 109.5
H17A C17 H17B 109.5
H17A C17 H17C 109.5
H17B C17 H17C 109.5
C16 C18 H18A 109.5
C16 C18 H18B 109.5
C16 C18 H18C 109.5
H18A C18 H18B 109.5
H18A C18 H18C 109.5
H18B C18 H18C 109.5
C20 C19 Dy1 74.2(10)
C20 C19 C23 107.9(15)
C20 C19 C24 126.3(13)
C23 C19 Dy1 72.5(9)
C23 C19 C24 124.8(13)
C24 C19 Dy1 127.8(10)
C19 C20 Dy1 74.3(10)
C19 C20 C21 108.0(15)
C19 C20 C25 125.6(14)
C21 C20 Dy1 71.1(10)
C21 C20 C25 125.7(14)
C25 C20 Dy1 127.8(11)
C20 C21 Dy1 76.9(9)
C20 C21 C28 124.0(13)
C22 C21 Dy1 72.9(9)
C22 C21 C20 108.3(14)
C22 C21 C28 127.0(13)
C28 C21 Dy1 124.1(9)
C21 C22 Dy1 74.6(8)
C21 C22 C23 107.9(13)
C21 C22 C31 125.1(12)
C23 C22 Dy1 76.0(8)
C23 C22 C31 127.0(12)
C31 C22 Dy1 116.6(9)
C19 C23 Dy1 75.6(9)
C19 C23 C22 107.9(13)
C19 C23 C34 125.6(13)
C22 C23 Dy1 71.5(8)
C22 C23 C34 126.2(12)
C34 C23 Dy1 124.1(9)
C19 C24 H24A 109.5
C19 C24 H24B 109.5
C19 C24 H24C 109.5
H24A C24 H24B 109.5
H24A C24 H24C 109.5
H24B C24 H24C 109.5
C20 C25 H25 106.1
C26 C25 C20 108.1(11)
C26 C25 H25 106.1
C27 C25 C20 118.4(11)
C27 C25 H25 106.1
C27 C25 C26 111.4(10)
C25 C26 H26A 109.5
C25 C26 H26B 109.5
C25 C26 H26C 109.5
H26A C26 H26B 109.5
H26A C26 H26C 109.5
H26B C26 H26C 109.5
C25 C27 H27A 109.5
C25 C27 H27B 109.5
C25 C27 H27C 109.5
H27A C27 H27B 109.5
H27A C27 H27C 109.5
H27B C27 H27C 109.5
C21 C28 H28 105.8
C21 C28 C30 115.4(11)
C29 C28 C21 112.5(11)
C29 C28 H28 105.8
C29 C28 C30 110.8(11)
C30 C28 H28 105.8
C28 C29 H29A 109.5
C28 C29 H29B 109.5
C28 C29 H29C 109.5
H29A C29 H29B 109.5
H29A C29 H29C 109.5
H29B C29 H29C 109.5
C28 C30 H30A 109.5
C28 C30 H30B 109.5
C28 C30 H30C 109.5
H30A C30 H30B 109.5
H30A C30 H30C 109.5
H30B C30 H30C 109.5
C22 C31 H31 105.9
C32 C31 C22 113.6(11)
C32 C31 H31 105.9
C33 C31 C22 114.9(12)
C33 C31 H31 105.9
C33 C31 C32 109.9(13)
C31 C32 H32A 109.5
C31 C32 H32B 109.5
C31 C32 H32C 109.5
H32A C32 H32B 109.5
H32A C32 H32C 109.5
H32B C32 H32C 109.5
C31 C33 H33A 109.5
C31 C33 H33B 109.5
C31 C33 H33C 109.5
H33A C33 H33B 109.5
H33A C33 H33C 109.5
H33B C33 H33C 109.5
C23 C34 H34 104.5
C23 C34 C35 111.6(10)
C35 C34 H34 104.5
C36 C34 C23 118.7(10)
C36 C34 H34 104.5
C36 C34 C35 111.6(10)
C34 C35 H35A 109.5
C34 C35 H35B 109.5
C34 C35 H35C 109.5
H35A C35 H35B 109.5
H35A C35 H35C 109.5
H35B C35 H35C 109.5
C34 C36 H36A 109.5
C34 C36 H36B 109.5
C34 C36 H36C 109.5
H36A C36 H36B 109.5
H36A C36 H36C 109.5
H36B C36 H36C 109.5
C20A C19A Dy1 73.3(13)
C20A C19A C24A 122.9(17)
C23A C19A Dy1 73.2(13)
C23A C19A C20A 108(2)
C23A C19A C24A 128(2)
C24A C19A Dy1 128.7(15)
C19A C20A Dy1 76.0(12)
C19A C20A C21A 106.8(19)
C19A C20A C25A 129.9(19)
C21A C20A Dy1 72.2(12)
C21A C20A C25A 122.7(18)
C25A C20A Dy1 123.7(13)
C20A C21A Dy1 76.5(11)
C20A C21A C28A 129.5(17)
C22A C21A Dy1 72.6(11)
C22A C21A C20A 107.8(18)
C22A C21A C28A 122.4(17)
C28A C21A Dy1 112.0(12)
C21A C22A Dy1 75.8(11)
C21A C22A C31A 128.7(18)
C23A C22A Dy1 78.2(13)
C23A C22A C21A 108.0(18)
C23A C22A C31A 123.0(17)
C31A C22A Dy1 117.1(12)
C19A C23A Dy1 76.6(15)
C19A C23A C34A 124.7(18)
C22A C23A Dy1 71.1(12)
C22A C23A C19A 109(2)
C22A C23A C34A 125.1(18)
C34A C23A Dy1 127.6(14)
C19A C24A H24D 109.5
C19A C24A H24E 109.5
C19A C24A H24F 109.5
H24D C24A H24E 109.5
H24D C24A H24F 109.5
H24E C24A H24F 109.5
C20A C25A H25A 105.7
C20A C25A C26A 113.8(16)
C26A C25A H25A 105.7
C27A C25A C20A 109.7(15)
C27A C25A H25A 105.7
C27A C25A C26A 115.4(16)
C25A C26A H26D 109.5
C25A C26A H26E 109.5
C25A C26A H26F 109.5
H26D C26A H26E 109.5
H26D C26A H26F 109.5
H26E C26A H26F 109.5
C25A C27A H27D 109.5
C25A C27A H27E 109.5
C25A C27A H27F 109.5
H27D C27A H27E 109.5
H27D C27A H27F 109.5
H27E C27A H27F 109.5
C21A C28A H28A 104.4
C21A C28A C29A 107.4(15)
C21A C28A C30A 111.5(15)
C29A C28A H28A 104.4
C29A C28A C30A 122.9(15)
C30A C28A H28A 104.4
C28A C29A H29D 109.5
C28A C29A H29E 109.5
C28A C29A H29F 109.5
H29D C29A H29E 109.5
H29D C29A H29F 109.5
H29E C29A H29F 109.5
C28A C30A H30D 109.5
C28A C30A H30E 109.5
C28A C30A H30F 109.5
H30D C30A H30E 109.5
H30D C30A H30F 109.5
H30E C30A H30F 109.5
C22A C31A H31A 105.2
C32A C31A C22A 111.2(14)
C32A C31A H31A 105.2
C33A C31A C22A 115.5(15)
C33A C31A H31A 105.2
C33A C31A C32A 113.3(15)
C31A C32A H32D 109.5
C31A C32A H32E 109.5
C31A C32A H32F 109.5
H32D C32A H32E 109.5
H32D C32A H32F 109.5
H32E C32A H32F 109.5
C31A C33A H33D 109.5
C31A C33A H33E 109.5
C31A C33A H33F 109.5
H33D C33A H33E 109.5
H33D C33A H33F 109.5
H33E C33A H33F 109.5
C23A C34A H34A 107.9
C23A C34A C35A 107.3(15)
C35A C34A H34A 107.9
C36A C34A C23A 117.5(15)
C36A C34A H34A 107.9
C36A C34A C35A 107.9(14)
C34A C35A H35D 109.5
C34A C35A H35E 109.5
C34A C35A H35F 109.5
H35D C35A H35E 109.5
H35D C35A H35F 109.5
H35E C35A H35F 109.5
C34A C36A H36D 109.5
C34A C36A H36E 109.5
C34A C36A H36F 109.5
H36D C36A H36E 109.5
H36D C36A H36F 109.5
H36E C36A H36F 109.5
C37 Dy2 C38 31.3(2)
C37 Dy2 C39 52.2(2)
C37 Dy2 C56A 110.8(7)
C38 Dy2 C56A 125.2(6)
C39 Dy2 C38 31.3(2)
C39 Dy2 C56A 156.1(6)
C40 Dy2 C37 52.7(2)
C40 Dy2 C38 52.4(2)
C40 Dy2 C39 32.0(2)
C40 Dy2 C55 154.1(4)
C40 Dy2 C56A 155.2(8)
C41 Dy2 C37 31.8(2)
C41 Dy2 C38 52.3(2)
C41 Dy2 C39 53.0(2)
C41 Dy2 C40 32.3(2)
C41 Dy2 C55 124.1(4)
C41 Dy2 C58 154.5(3)
C41 Dy2 C56A 123.5(8)
C55 Dy2 C37 114.7(4)
C55 Dy2 C38 131.2(3)
C55 Dy2 C39 162.3(3)
C56 Dy2 C37 146.1(3)
C56 Dy2 C38 159.5(4)
C56 Dy2 C39 161.6(3)
C56 Dy2 C40 148.1(4)
C56 Dy2 C41 140.7(4)
C56 Dy2 C55 32.6(4)
C56 Dy2 C58 53.9(5)
C57 Dy2 C37 154.8(4)
C57 Dy2 C38 135.6(3)
C57 Dy2 C39 132.4(4)
C57 Dy2 C40 147.8(4)
C57 Dy2 C41 172.0(3)
C57 Dy2 C55 53.1(6)
C57 Dy2 C56 32.5(4)
C57 Dy2 C58 32.2(4)
C58 Dy2 C37 122.8(3)
C58 Dy2 C38 107.8(3)
C58 Dy2 C39 120.4(4)
C58 Dy2 C40 151.9(4)
C58 Dy2 C55 53.1(5)
C57A Dy2 C37 137.8(5)
C57A Dy2 C38 155.4(6)
C57A Dy2 C39 169.9(5)
C57A Dy2 C40 149.6(7)
C57A Dy2 C41 135.0(6)
C57A Dy2 C56A 30.7(8)
C57A Dy2 C58A 33.1(8)
C58A Dy2 C37 159.1(7)
C58A Dy2 C38 142.9(5)
C58A Dy2 C39 137.5(7)
C58A Dy2 C40 147.3(7)
C58A Dy2 C41 164.7(5)
C58A Dy2 C56A 52.8(10)
C38 C37 Dy2 75.3(4)
C38 C37 C41 108.1(6)
C38 C37 C42 127.1(6)
C41 C37 Dy2 72.1(4)
C41 C37 C42 124.2(6)
C42 C37 Dy2 125.5(5)
C37 C38 Dy2 73.4(4)
C37 C38 C39 108.9(6)
C37 C38 C43 125.0(6)
C39 C38 Dy2 74.2(4)
C39 C38 C43 124.4(6)
C43 C38 Dy2 130.6(5)
C38 C39 Dy2 74.5(4)
C38 C39 C40 107.3(6)
C38 C39 C46 125.0(6)
C40 C39 Dy2 72.2(4)
C40 C39 C46 126.9(6)
C46 C39 Dy2 126.7(5)
C39 C40 Dy2 75.8(4)
C39 C40 C49 125.8(6)
C41 C40 Dy2 72.9(4)
C41 C40 C39 107.6(6)
C41 C40 C49 126.4(6)
C49 C40 Dy2 121.3(5)
C37 C41 Dy2 76.1(4)
C37 C41 C40 108.2(6)
C37 C41 C52 126.0(6)
C40 C41 Dy2 74.8(4)
C40 C41 C52 125.6(6)
C52 C41 Dy2 119.1(5)
C37 C42 H42A 109.5
C37 C42 H42B 109.5
C37 C42 H42C 109.5
H42A C42 H42B 109.5
H42A C42 H42C 109.5
H42B C42 H42C 109.5
C38 C43 H43 106.5
C44 C43 C38 108.7(6)
C44 C43 H43 106.5
C45 C43 C38 116.8(6)
C45 C43 H43 106.5
C45 C43 C44 111.3(6)
C43 C44 H44A 109.5
C43 C44 H44B 109.5
C43 C44 H44C 109.5
H44A C44 H44B 109.5
H44A C44 H44C 109.5
H44B C44 H44C 109.5
C43 C45 H45A 109.5
C43 C45 H45B 109.5
C43 C45 H45C 109.5
H45A C45 H45B 109.5
H45A C45 H45C 109.5
H45B C45 H45C 109.5
C39 C46 H46 103.8
C47 C46 C39 109.9(6)
C47 C46 H46 103.8
C48 C46 C39 118.2(7)
C48 C46 H46 103.8
C48 C46 C47 115.3(7)
C46 C47 H47A 109.5
C46 C47 H47B 109.5
C46 C47 H47C 109.5
H47A C47 H47B 109.5
H47A C47 H47C 109.5
H47B C47 H47C 109.5
C46 C48 H48A 109.5
C46 C48 H48B 109.5
C46 C48 H48C 109.5
H48A C48 H48B 109.5
H48A C48 H48C 109.5
H48B C48 H48C 109.5
C40 C49 H49 105.4
C40 C49 C50 111.2(6)
C40 C49 C51 115.8(6)
C50 C49 H49 105.4
C51 C49 H49 105.4
C51 C49 C50 112.7(7)
C49 C50 H50A 109.5
C49 C50 H50B 109.5
C49 C50 H50C 109.5
H50A C50 H50B 109.5
H50A C50 H50C 109.5
H50B C50 H50C 109.5
C49 C51 H51A 109.5
C49 C51 H51B 109.5
C49 C51 H51C 109.5
H51A C51 H51B 109.5
H51A C51 H51C 109.5
H51B C51 H51C 109.5
C41 C52 H52 106.4
C41 C52 C53 111.7(6)
C41 C52 C54 113.7(6)
C53 C52 H52 106.4
C53 C52 C54 111.7(6)
C54 C52 H52 106.4
C52 C53 H53A 109.5
C52 C53 H53B 109.5
C52 C53 H53C 109.5
H53A C53 H53B 109.5
H53A C53 H53C 109.5
H53B C53 H53C 109.5
C52 C54 H54A 109.5
C52 C54 H54B 109.5
C52 C54 H54C 109.5
H54A C54 H54B 109.5
H54A C54 H54C 109.5
H54B C54 H54C 109.5
C56 C55 Dy2 71.6(9)
C56 C55 C60 123.6(12)
C59 C55 Dy2 75.5(10)
C59 C55 C56 108.2(15)
C59 C55 C60 127.8(13)
C60 C55 Dy2 124.6(11)
C55 C56 Dy2 75.8(9)
C55 C56 C61 126.4(12)
C57 C56 Dy2 72.1(9)
C57 C56 C55 106.1(14)
C57 C56 C61 127.4(12)
C61 C56 Dy2 119.1(9)
C56 C57 Dy2 75.5(9)
C56 C57 C64 124.5(12)
C58 C57 Dy2 76.2(9)
C58 C57 C56 110.6(14)
C58 C57 C64 124.9(12)
C64 C57 Dy2 112.6(10)
C57 C58 Dy2 71.5(9)
C57 C58 C59 107.0(14)
C57 C58 C67 127.1(12)
C59 C58 Dy2 76.8(9)
C59 C58 C67 125.1(13)
C67 C58 Dy2 125.4(9)
C55 C59 Dy2 73.0(10)
C55 C59 C58 108.1(15)
C55 C59 C70 126.0(13)
C58 C59 Dy2 71.3(10)
C58 C59 C70 125.1(13)
C70 C59 Dy2 129.5(10)
C55 C60 H60A 109.5
C55 C60 H60B 109.5
C55 C60 H60C 109.5
H60A C60 H60B 109.5
H60A C60 H60C 109.5
H60B C60 H60C 109.5
C56 C61 H61 105.0
C56 C61 C63 108.3(9)
C62 C61 C56 115.6(11)
C62 C61 H61 105.0
C62 C61 C63 116.6(10)
C63 C61 H61 105.0
C61 C62 H62A 109.5
C61 C62 H62B 109.5
C61 C62 H62C 109.5
H62A C62 H62B 109.5
H62A C62 H62C 109.5
H62B C62 H62C 109.5
C61 C63 H63A 109.5
C61 C63 H63B 109.5
C61 C63 H63C 109.5
H63A C63 H63B 109.5
H63A C63 H63C 109.5
H63B C63 H63C 109.5
C57 C64 H64 105.8
C57 C64 C66 109.4(11)
C65 C64 C57 114.8(11)
C65 C64 H64 105.8
C65 C64 C66 114.3(11)
C66 C64 H64 105.8
C64 C65 H65A 109.5
C64 C65 H65B 109.5
C64 C65 H65C 109.5
H65A C65 H65B 109.5
H65A C65 H65C 109.5
H65B C65 H65C 109.5
C64 C66 H66A 109.5
C64 C66 H66B 109.5
C64 C66 H66C 109.5
H66A C66 H66B 109.5
H66A C66 H66C 109.5
H66B C66 H66C 109.5
C58 C67 H67 104.0
C68 C67 C58 112.7(10)
C68 C67 H67 104.0
C69 C67 C58 119.8(12)
C69 C67 H67 104.0
C69 C67 C68 110.3(10)
C67 C68 H68A 109.5
C67 C68 H68B 109.5
C67 C68 H68C 109.5
H68A C68 H68B 109.5
H68A C68 H68C 109.5
H68B C68 H68C 109.5
C67 C69 H69A 109.5
C67 C69 H69B 109.5
C67 C69 H69C 109.5
H69A C69 H69B 109.5
H69A C69 H69C 109.5
H69B C69 H69C 109.5
C59 C70 H70 108.2
C59 C70 C71 105.3(10)
C59 C70 C72 117.7(10)
C71 C70 H70 108.2
C72 C70 H70 108.2
C72 C70 C71 108.8(9)
C70 C71 H71A 109.5
C70 C71 H71B 109.5
C70 C71 H71C 109.5
H71A C71 H71B 109.5
H71A C71 H71C 109.5
H71B C71 H71C 109.5
C70 C72 H72A 109.5
C70 C72 H72B 109.5
C70 C72 H72C 109.5
H72A C72 H72B 109.5
H72A C72 H72C 109.5
H72B C72 H72C 109.5
C56A C55A Dy2 71.2(18)
C56A C55A C60A 125(2)
C59A C55A Dy2 72.2(17)
C59A C55A C56A 106(3)
C59A C55A C60A 126(2)
C60A C55A Dy2 136.6(19)
C55A C56A Dy2 78(2)
C55A C56A C61A 126(2)
C57A C56A Dy2 70.2(18)
C57A C56A C55A 109(3)
C57A C56A C61A 124(2)
C61A C56A Dy2 129(2)
C56A C57A Dy2 79.2(19)
C56A C57A C58A 110(3)
C56A C57A C64A 126(2)
C58A C57A Dy2 73.8(17)
C58A C57A C64A 124(2)
C64A C57A Dy2 116.7(16)
C57A C58A Dy2 73.0(17)
C57A C58A C67A 122(2)
C59A C58A Dy2 79.2(17)
C59A C58A C57A 105(3)
C59A C58A C67A 133(2)
C67A C58A Dy2 114.4(18)
C55A C59A Dy2 77.2(16)
C55A C59A C70A 131(2)
C58A C59A Dy2 69.5(17)
C58A C59A C55A 110(3)
C58A C59A C70A 118(2)
C70A C59A Dy2 123.3(18)
C55A C60A H60D 109.5
C55A C60A H60E 109.5
C55A C60A H60F 109.5
H60D C60A H60E 109.5
H60D C60A H60F 109.5
H60E C60A H60F 109.5
C56A C61A H61A 104.0
C62A C61A C56A 111(2)
C62A C61A H61A 104.0
C63A C61A C56A 118(2)
C63A C61A H61A 104.0
C63A C61A C62A 113.9(17)
C61A C62A H62D 109.5
C61A C62A H62E 109.5
C61A C62A H62F 109.5
H62D C62A H62E 109.5
H62D C62A H62F 109.5
H62E C62A H62F 109.5
C61A C63A H63D 109.5
C61A C63A H63E 109.5
C61A C63A H63F 109.5
H63D C63A H63E 109.5
H63D C63A H63F 109.5
H63E C63A H63F 109.5
C57A C64A H64A 97.5
C65A C64A C57A 110.9(19)
C65A C64A H64A 97.5
C66A C64A C57A 128(2)
C66A C64A H64A 97.5
C66A C64A C65A 115.6(18)
C64A C65A H65D 109.5
C64A C65A H65E 109.5
C64A C65A H65F 109.5
H65D C65A H65E 109.5
H65D C65A H65F 109.5
H65E C65A H65F 109.5
C64A C66A H66D 109.5
C64A C66A H66E 109.5
C64A C66A H66F 109.5
H66D C66A H66E 109.5
H66D C66A H66F 109.5
H66E C66A H66F 109.5
C58A C67A H67A 104.0
C68A C67A C58A 110(2)
C68A C67A H67A 104.0
C69A C67A C58A 114(2)
C69A C67A H67A 104.0
C69A C67A C68A 119(2)
C67A C68A H68D 109.5
C67A C68A H68E 109.5
C67A C68A H68F 109.5
H68D C68A H68E 109.5
H68D C68A H68F 109.5
H68E C68A H68F 109.5
C67A C69A H69D 109.5
C67A C69A H69E 109.5
C67A C69A H69F 109.5
H69D C69A H69E 109.5
H69D C69A H69F 109.5
H69E C69A H69F 109.5
C59A C70A H70A 100.9
C59A C70A C72A 111.3(18)
C71A C70A C59A 112(2)
C71A C70A H70A 100.9
C71A C70A C72A 126.2(18)
C72A C70A H70A 100.9
C70A C71A H71D 109.5
C70A C71A H71E 109.5
C70A C71A H71F 109.5
H71D C71A H71E 109.5
H71D C71A H71F 109.5
H71E C71A H71F 109.5
C70A C72A H72D 109.5
C70A C72A H72E 109.5
C70A C72A H72F 109.5
H72D C72A H72E 109.5
H72D C72A H72F 109.5
H72E C72A H72F 109.5
C12B C11B C16B 111.5(6)
C12B C11B B1 127.4(6)
C16B C11B B1 120.9(6)
F12B C12B C11B 119.9(6)
F12B C12B C13B 115.3(6)
C13B C12B C11B 124.7(7)
F13B C13B C12B 121.0(7)
F13B C13B C14B 118.6(7)
C14B C13B C12B 120.4(7)
F14B C14B C13B 121.1(7)
F14B C14B C15B 120.9(7)
C15B C14B C13B 118.0(7)
F15B C15B C14B 119.3(7)
F15B C15B C16B 120.9(7)
C14B C15B C16B 119.8(7)
F16B C16B C11B 118.6(6)
F16B C16B C15B 115.9(6)
C15B C16B C11B 125.5(6)
C22B C21B B1 125.9(6)
C26B C21B C22B 112.4(6)
C26B C21B B1 121.3(6)
F22B C22B C21B 120.7(6)
F22B C22B C23B 115.3(7)
C23B C22B C21B 124.0(7)
F23B C23B C22B 120.0(7)
F23B C23B C24B 119.5(7)
C22B C23B C24B 120.4(7)
F24B C24B C23B 121.0(8)
F24B C24B C25B 120.3(8)
C25B C24B C23B 118.6(7)
F25B C25B C24B 120.2(7)
F25B C25B C26B 120.6(8)
C24B C25B C26B 119.1(8)
F26B C26B C21B 118.8(6)
F26B C26B C25B 115.7(7)
C21B C26B C25B 125.4(8)
C32B C31B B1 125.2(7)
C36B C31B C32B 112.6(7)
C36B C31B B1 121.3(6)
F32B C32B C31B 121.4(7)
F32B C32B C33B 114.5(7)
C33B C32B C31B 124.1(8)
F33B C33B C32B 120.1(8)
F33B C33B C34B 120.8(8)
C34B C33B C32B 119.0(7)
F34B C34B C33B 119.8(8)
C35B C34B F34B 120.1(9)
C35B C34B C33B 120.1(7)
F35B C35B C34B 120.3(7)
F35B C35B C36B 120.9(8)
C34B C35B C36B 118.7(8)
F36B C36B C31B 118.6(6)
F36B C36B C35B 115.9(7)
C31B C36B C35B 125.4(8)
C42B C41B C46B 113.0(7)
C42B C41B B1 121.5(6)
C46B C41B B1 125.3(6)
F42B C42B C41B 119.2(7)
F42B C42B C43B 115.5(7)
C41B C42B C43B 125.3(7)
F43B C43B C42B 120.9(7)
F43B C43B C44B 119.7(7)
C44B C43B C42B 119.3(7)
F44B C44B C43B 120.0(8)
F44B C44B C45B 121.6(8)
C43B C44B C45B 118.5(8)
F45B C45B C46B 118.8(8)
C44B C45B F45B 120.2(8)
C44B C45B C46B 121.0(8)
F46B C46B C41B 121.0(6)
F46B C46B C45B 116.2(7)
C45B C46B C41B 122.8(8)
C11B B1 C21B 112.5(6)
C11B B1 C31B 113.9(6)
C11B B1 C41B 101.9(5)
C21B B1 C41B 114.8(5)
C31B B1 C21B 101.7(6)
C31B B1 C41B 112.5(6)
C52B C51B C56B 113.5(6)
C52B C51B B2 119.8(6)
C56B C51B B2 126.5(6)
F52B C52B C51B 119.2(6)
F52B C52B C53B 116.1(6)
C53B C52B C51B 124.7(6)
F53B C53B C52B 121.1(7)
F53B C53B C54B 119.5(7)
C52B C53B C54B 119.4(7)
F54B C54B C53B 120.6(7)
F54B C54B C55B 120.7(7)
C55B C54B C53B 118.7(7)
F55B C55B C54B 119.6(7)
F55B C55B C56B 119.8(6)
C54B C55B C56B 120.6(6)
F56B C56B C51B 121.0(6)
F56B C56B C55B 115.9(6)
C55B C56B C51B 123.1(6)
C62B C61B C66B 113.4(6)
C62B C61B B2 127.3(6)
C66B C61B B2 119.2(6)
F62B C62B C61B 121.2(6)
F62B C62B C63B 115.2(6)
C63B C62B C61B 123.5(6)
F63B C63B C62B 120.4(6)
F63B C63B C64B 119.2(6)
C62B C63B C64B 120.4(7)
F64B C64B C63B 120.6(6)
F64B C64B C65B 121.6(7)
C65B C64B C63B 117.8(7)
F65B C65B C64B 119.3(6)
F65B C65B C66B 120.5(6)
C66B C65B C64B 120.2(6)
F66B C66B C61B 119.1(6)
F66B C66B C65B 116.3(6)
C65B C66B C61B 124.6(6)
C72B C71B C76B 112.5(6)
C72B C71B B2 126.4(6)
C76B C71B B2 120.6(6)
F72B C72B C71B 121.2(6)
F72B C72B C73B 114.6(6)
C73B C72B C71B 124.1(7)
F73B C73B C72B 120.3(7)
F73B C73B C74B 119.6(6)
C74B C73B C72B 120.0(7)
F74B C74B C73B 120.6(7)
F74B C74B C75B 121.2(7)
C75B C74B C73B 118.3(6)
F75B C75B C74B 119.7(6)
F75B C75B C76B 120.2(7)
C76B C75B C74B 120.0(7)
F76B C76B C71B 118.4(6)
F76B C76B C75B 116.5(6)
C75B C76B C71B 125.0(7)
C82B C81B B2 119.6(6)
C86B C81B C82B 113.1(6)
C86B C81B B2 126.7(6)
F82B C82B C81B 119.3(6)
F82B C82B C83B 116.0(6)
C83B C82B C81B 124.7(7)
F83B C83B C82B 120.9(7)
F83B C83B C84B 119.2(7)
C82B C83B C84B 119.9(7)
F84B C84B C83B 121.4(7)
F84B C84B C85B 120.2(7)
C83B C84B C85B 118.4(7)
F85B C85B C84B 119.6(7)
F85B C85B C86B 120.1(7)
C84B C85B C86B 120.3(7)
F86B C86B C81B 121.2(6)
F86B C86B C85B 115.2(6)
C81B C86B C85B 123.5(7)
C51B B2 C61B 102.3(5)
C51B B2 C71B 112.3(5)
C61B B2 C71B 114.3(5)
C81B B2 C51B 115.3(6)
C81B B2 C61B 112.1(5)
C81B B2 C71B 101.1(5)

loop_
_geom_bond_atom_site_label_1
_geom_bond_atom_site_label_2
_geom_bond_distance
Dy1 C1 2.623(8)
Dy1 C2 2.672(7)
Dy1 C3 2.648(7)
Dy1 C4 2.567(7)
Dy1 C5 2.544(8)
Dy1 C19 2.619(17)
Dy1 C20 2.617(19)
Dy1 C21 2.542(15)
Dy1 C22 2.521(14)
Dy1 C23 2.580(15)
Dy1 C21A 2.64(2)
Dy1 C22A 2.60(2)
C1 C2 1.425(10)
C1 C5 1.424(10)
C1 C6 1.502(9)
C2 C3 1.432(10)
C2 C7 1.549(9)
C3 C4 1.432(10)
C3 C10 1.524(10)
C4 C5 1.434(10)
C4 C13 1.524(10)
C5 C16 1.522(10)
C6 H6A 0.9800
C6 H6B 0.9800
C6 H6C 0.9800
C7 H7 1.0000
C7 C8 1.534(9)
C7 C9 1.529(11)
C8 H8A 0.9800
C8 H8B 0.9800
C8 H8C 0.9800
C9 H9A 0.9800
C9 H9B 0.9800
C9 H9C 0.9800
C10 H10 1.0000
C10 C11 1.514(10)
C10 C12 1.483(11)
C11 H11A 0.9800
C11 H11B 0.9800
C11 H11C 0.9800
C12 H12A 0.9800
C12 H12B 0.9800
C12 H12C 0.9800
C13 H13 1.0000
C13 C14 1.517(10)
C13 C15 1.486(11)
C14 H14A 0.9800
C14 H14B 0.9800
C14 H14C 0.9800
C15 H15A 0.9800
C15 H15B 0.9800
C15 H15C 0.9800
C16 H16 1.0000
C16 C17 1.526(10)
C16 C18 1.530(11)
C17 H17A 0.9800
C17 H17B 0.9800
C17 H17C 0.9800
C18 H18A 0.9800
C18 H18B 0.9800
C18 H18C 0.9800
C19 C20 1.42(2)
C19 C23 1.43(2)
C19 C24 1.51(2)
C20 C21 1.43(2)
C20 C25 1.55(2)
C21 C22 1.42(2)
C21 C28 1.54(2)
C22 C23 1.430(19)
C22 C31 1.531(19)
C23 C34 1.533(19)
C24 H24A 0.9800
C24 H24B 0.9800
C24 H24C 0.9800
C25 H25 1.0000
C25 C26 1.544(17)
C25 C27 1.509(17)
C26 H26A 0.9800
C26 H26B 0.9800
C26 H26C 0.9800
C27 H27A 0.9800
C27 H27B 0.9800
C27 H27C 0.9800
C28 H28 1.0000
C28 C29 1.518(17)
C28 C30 1.557(17)
C29 H29A 0.9800
C29 H29B 0.9800
C29 H29C 0.9800
C30 H30A 0.9800
C30 H30B 0.9800
C30 H30C 0.9800
C31 H31 1.0000
C31 C32 1.520(18)
C31 C33 1.319(19)
C32 H32A 0.9800
C32 H32B 0.9800
C32 H32C 0.9800
C33 H33A 0.9800
C33 H33B 0.9800
C33 H33C 0.9800
C34 H34 1.0000
C34 C35 1.538(17)
C34 C36 1.530(17)
C35 H35A 0.9800
C35 H35B 0.9800
C35 H35C 0.9800
C36 H36A 0.9800
C36 H36B 0.9800
C36 H36C 0.9800
C19A C20A 1.44(3)
C19A C23A 1.41(3)
C19A C24A 1.53(3)
C20A C21A 1.44(3)
C20A C25A 1.51(3)
C21A C22A 1.42(3)
C21A C28A 1.57(3)
C22A C23A 1.40(3)
C22A C31A 1.54(3)
C23A C34A 1.54(3)
C24A H24D 0.9800
C24A H24E 0.9800
C24A H24F 0.9800
C25A H25A 1.0000
C25A C26A 1.51(3)
C25A C27A 1.51(2)
C26A H26D 0.9800
C26A H26E 0.9800
C26A H26F 0.9800
C27A H27D 0.9800
C27A H27E 0.9800
C27A H27F 0.9800
C28A H28A 1.0000
C28A C29A 1.57(3)
C28A C30A 1.67(3)
C29A H29D 0.9800
C29A H29E 0.9800
C29A H29F 0.9800
C30A H30D 0.9800
C30A H30E 0.9800
C30A H30F 0.9800
C31A H31A 1.0000
C31A C32A 1.54(2)
C31A C33A 1.50(2)
C32A H32D 0.9800
C32A H32E 0.9800
C32A H32F 0.9800
C33A H33D 0.9800
C33A H33E 0.9800
C33A H33F 0.9800
C34A H34A 1.0000
C34A C35A 1.58(2)
C34A C36A 1.53(2)
C35A H35D 0.9800
C35A H35E 0.9800
C35A H35F 0.9800
C36A H36D 0.9800
C36A H36E 0.9800
C36A H36F 0.9800
Dy2 C37 2.627(8)
Dy2 C38 2.651(7)
Dy2 C39 2.646(7)
Dy2 C40 2.599(7)
Dy2 C41 2.575(8)
Dy2 C55 2.627(19)
Dy2 C56 2.571(15)
Dy2 C57 2.527(17)
Dy2 C58 2.587(16)
Dy2 C56A 2.65(4)
Dy2 C57A 2.54(3)
Dy2 C58A 2.55(3)
C37 C38 1.423(10)
C37 C41 1.426(10)
C37 C42 1.517(10)
C38 C39 1.430(10)
C38 C43 1.544(10)
C39 C40 1.447(10)
C39 C46 1.534(10)
C40 C41 1.439(10)
C40 C49 1.510(10)
C41 C52 1.516(10)
C42 H42A 0.9800
C42 H42B 0.9800
C42 H42C 0.9800
C43 H43 1.0000
C43 C44 1.538(10)
C43 C45 1.508(10)
C44 H44A 0.9800
C44 H44B 0.9800
C44 H44C 0.9800
C45 H45A 0.9800
C45 H45B 0.9800
C45 H45C 0.9800
C46 H46 1.0000
C46 C47 1.522(11)
C46 C48 1.488(11)
C47 H47A 0.9800
C47 H47B 0.9800
C47 H47C 0.9800
C48 H48A 0.9800
C48 H48B 0.9800
C48 H48C 0.9800
C49 H49 1.0000
C49 C50 1.534(10)
C49 C51 1.519(11)
C50 H50A 0.9800
C50 H50B 0.9800
C50 H50C 0.9800
C51 H51A 0.9800
C51 H51B 0.9800
C51 H51C 0.9800
C52 H52 1.0000
C52 C53 1.529(10)
C52 C54 1.531(11)
C53 H53A 0.9800
C53 H53B 0.9800
C53 H53C 0.9800
C54 H54A 0.9800
C54 H54B 0.9800
C54 H54C 0.9800
C55 C56 1.460(19)
C55 C59 1.43(2)
C55 C60 1.51(2)
C56 C57 1.43(2)
C56 C61 1.519(19)
C57 C58 1.42(2)
C57 C64 1.53(2)
C58 C59 1.45(2)
C58 C67 1.525(19)
C59 C70 1.50(2)
C60 H60A 0.9800
C60 H60B 0.9800
C60 H60C 0.9800
C61 H61 1.0000
C61 C62 1.482(17)
C61 C63 1.563(17)
C62 H62A 0.9800
C62 H62B 0.9800
C62 H62C 0.9800
C63 H63A 0.9800
C63 H63B 0.9800
C63 H63C 0.9800
C64 H64 1.0000
C64 C65 1.52(2)
C64 C66 1.549(19)
C65 H65A 0.9800
C65 H65B 0.9800
C65 H65C 0.9800
C66 H66A 0.9800
C66 H66B 0.9800
C66 H66C 0.9800
C67 H67 1.0000
C67 C68 1.524(17)
C67 C69 1.347(13)
C68 H68A 0.9800
C68 H68B 0.9800
C68 H68C 0.9800
C69 H69A 0.9800
C69 H69B 0.9800
C69 H69C 0.9800
C70 H70 1.0000
C70 C71 1.562(15)
C70 C72 1.507(15)
C71 H71A 0.9800
C71 H71B 0.9800
C71 H71C 0.9800
C72 H72A 0.9800
C72 H72B 0.9800
C72 H72C 0.9800
C55A C56A 1.45(4)
C55A C59A 1.43(4)
C55A C60A 1.50(4)
C56A C57A 1.38(3)
C56A C61A 1.56(4)
C57A C58A 1.45(4)
C57A C64A 1.56(3)
C58A C59A 1.42(4)
C58A C67A 1.54(4)
C59A C70A 1.53(4)
C60A H60D 0.9800
C60A H60E 0.9800
C60A H60F 0.9800
C61A H61A 1.0000
C61A C62A 1.52(3)
C61A C63A 1.46(3)
C62A H62D 0.9800
C62A H62E 0.9800
C62A H62F 0.9800
C63A H63D 0.9800
C63A H63E 0.9800
C63A H63F 0.9800
C64A H64A 1.0000
C64A C65A 1.50(3)
C64A C66A 1.49(3)
C65A H65D 0.9800
C65A H65E 0.9800
C65A H65F 0.9800
C66A H66D 0.9800
C66A H66E 0.9800
C66A H66F 0.9800
C67A H67A 1.0000
C67A C68A 1.51(4)
C67A C69A 1.39(4)
C68A H68D 0.9800
C68A H68E 0.9800
C68A H68F 0.9800
C69A H69D 0.9800
C69A H69E 0.9800
C69A H69F 0.9800
C70A H70A 1.0000
C70A C71A 1.51(3)
C70A C72A 1.77(3)
C71A H71D 0.9800
C71A H71E 0.9800
C71A H71F 0.9800
C72A H72D 0.9800
C72A H72E 0.9800
C72A H72F 0.9800
F12B C12B 1.365(8)
F13B C13B 1.350(9)
F14B C14B 1.341(9)
F15B C15B 1.348(9)
F16B C16B 1.357(8)
F22B C22B 1.355(9)
F23B C23B 1.357(9)
F24B C24B 1.338(9)
F25B C25B 1.350(10)
F26B C26B 1.358(9)
F32B C32B 1.363(9)
F33B C33B 1.350(9)
F34B C34B 1.369(9)
F35B C35B 1.341(10)
F36B C36B 1.350(9)
F42B C42B 1.346(9)
F43B C43B 1.352(9)
F44B C44B 1.338(10)
F45B C45B 1.371(10)
F46B C46B 1.362(9)
C11B C12B 1.396(9)
C11B C16B 1.397(10)
C11B B1 1.638(10)
C12B C13B 1.380(10)
C13B C14B 1.375(11)
C14B C15B 1.369(11)
C15B C16B 1.378(10)
C21B C22B 1.410(10)
C21B C26B 1.386(11)
C21B B1 1.653(10)
C22B C23B 1.372(10)
C23B C24B 1.384(12)
C24B C25B 1.367(13)
C25B C26B 1.391(10)
C31B C32B 1.399(10)
C31B C36B 1.386(11)
C31B B1 1.651(10)
C32B C33B 1.396(11)
C33B C34B 1.371(13)
C34B C35B 1.361(12)
C35B C36B 1.386(11)
C41B C42B 1.374(10)
C41B C46B 1.407(11)
C41B B1 1.663(11)
C42B C43B 1.387(11)
C43B C44B 1.365(12)
C44B C45B 1.368(13)
C45B C46B 1.386(11)
F52B C52B 1.353(8)
F53B C53B 1.347(9)
F54B C54B 1.351(8)
F55B C55B 1.366(8)
F56B C56B 1.362(8)
F62B C62B 1.347(8)
F63B C63B 1.354(8)
F64B C64B 1.339(9)
F65B C65B 1.360(8)
F66B C66B 1.353(8)
F72B C72B 1.359(8)
F73B C73B 1.355(8)
F74B C74B 1.344(8)
F75B C75B 1.358(8)
F76B C76B 1.360(8)
F82B C82B 1.353(8)
F83B C83B 1.359(9)
F84B C84B 1.339(8)
F85B C85B 1.348(9)
F86B C86B 1.348(8)
C51B C52B 1.387(10)
C51B C56B 1.398(10)
C51B B2 1.657(10)
C52B C53B 1.371(10)
C53B C54B 1.375(11)
C54B C55B 1.369(11)
C55B C56B 1.377(10)
C61B C62B 1.395(10)
C61B C66B 1.396(10)
C61B B2 1.662(10)
C62B C63B 1.380(10)
C63B C64B 1.389(11)
C64B C65B 1.378(11)
C65B C66B 1.368(10)
C71B C72B 1.395(10)
C71B C76B 1.398(10)
C71B B2 1.669(10)
C72B C73B 1.387(10)
C73B C74B 1.379(11)
C74B C75B 1.375(11)
C75B C76B 1.370(10)
C81B C82B 1.402(10)
C81B C86B 1.391(10)
C81B B2 1.646(10)
C82B C83B 1.375(10)
C83B C84B 1.375(11)
C84B C85B 1.377(11)
C85B C86B 1.394(10)

loop_
_twin_individual_id
_twin_individual_mass_fraction_refined
1 0.8197(7)
2 0.1803(7)
